data_7225102
loop_
_publ_author_name
'Yawer, Mohd'
'Kariem, Mukaddus'
'Sood, Puneet'
'Sheikh, Haq Nawaz'

_publ_section_title
;
 Lanthanide-based entangled coordination polymers connected by
 thiophene-2,5-dicarboxylate: solvothermal syntheses, crystal structures,
 luminescence and magnetic properties
;
_journal_issue 20
_journal_name_full CrystEngComm
_journal_page_first 3617
_journal_paper_doi 10.1039/C6CE00321D
_journal_volume 18
_journal_year 2016
_chemical_formula_sum 'C79 H79 N5 O44 Pr6 S9'
_chemical_formula_weight 2936.47
_chemical_name_systematic
;
 ?
;
_space_group_crystal_system orthorhombic
_space_group_IT_number 33
_space_group_name_Hall 'P 2c -2n'
_space_group_name_H-M_alt 'P n a 21'
_symmetry_space_group_name_Hall 'P 2c -2n'
_symmetry_space_group_name_H-M 'P n a 21'
_atom_sites_solution_hydrogens mixed
_audit_creation_method SHELXL-2012
_audit_update_record
;
2015-07-22 deposited with the CCDC.
2016-04-13 downloaded from the CCDC.
;
_cell_angle_alpha 90
_cell_angle_beta 90
_cell_angle_gamma 90
_cell_formula_units_Z 4
_cell_length_a 50.9250(14)
_cell_length_b 11.3821(3)
_cell_length_c 17.6499(4)
_cell_measurement_reflns_used 9990
_cell_measurement_temperature 293(2)
_cell_measurement_theta_max 29.65
_cell_measurement_theta_min 2.31
_cell_volume 10230.5(5)
_computing_cell_refinement 'APEX2/SAINT (Bruker, 2004)'
_computing_data_collection 'APEX2 (Bruker, 2004)'
_computing_data_reduction 'SAINT/XPREP (Bruker, 2004)'
_computing_molecular_graphics 'ORTEP3 (Farrugia, 1997) and Mercury (Bruno et al., 2002)'
_computing_publication_material 'SHELXL-2014 (Sheldrick, 2014)'
_computing_structure_refinement 'SHELXL-2014 (Sheldrick, 2014)'
_computing_structure_solution 'SIR92 (Altornare et al., 1993)'
_diffrn_ambient_temperature 293(2)
_diffrn_measured_fraction_theta_full 0.999
_diffrn_measured_fraction_theta_max 0.999
_diffrn_measurement_device_type 'Bruker axs kappa apex2 CCD Diffractometer'
_diffrn_measurement_method '\w and \f scan'
_diffrn_radiation_type MoK\a
_diffrn_radiation_wavelength 0.71073
_diffrn_reflns_av_R_equivalents 0.0547
_diffrn_reflns_av_unetI/netI 0.0407
_diffrn_reflns_Laue_measured_fraction_full 0.999
_diffrn_reflns_Laue_measured_fraction_max 0.999
_diffrn_reflns_limit_h_max 62
_diffrn_reflns_limit_h_min -62
_diffrn_reflns_limit_k_max 14
_diffrn_reflns_limit_k_min -14
_diffrn_reflns_limit_l_max 21
_diffrn_reflns_limit_l_min -21
_diffrn_reflns_number 111036
_diffrn_reflns_point_group_measured_fraction_full 0.999
_diffrn_reflns_point_group_measured_fraction_max 0.999
_diffrn_reflns_theta_full 26.000
_diffrn_reflns_theta_max 25.999
_diffrn_reflns_theta_min 1.833
_diffrn_source 'Sealed tube'
_exptl_absorpt_coefficient_mu 3.076
_exptl_absorpt_correction_T_max 0.691
_exptl_absorpt_correction_T_min 0.572
_exptl_absorpt_correction_type multi-scan
_exptl_absorpt_process_details 'SADABS (Bruker, 1999)'
_exptl_crystal_colour brown
_exptl_crystal_density_diffrn 1.907
_exptl_crystal_description block
_exptl_crystal_F_000 5752
_exptl_crystal_size_max 0.150
_exptl_crystal_size_mid 0.100
_exptl_crystal_size_min 0.100
_refine_diff_density_max 0.767
_refine_diff_density_min -0.710
_refine_diff_density_rms 0.097
_refine_ls_abs_structure_details
;
 Refined as an inversion twin.
;
_refine_ls_abs_structure_Flack 0.049(12)
_refine_ls_extinction_coef 0.000036(8)
_refine_ls_extinction_expression Fc^*^=kFc[1+0.001xFc^2^\l^3^/sin(2\q)]^-1/4^
_refine_ls_extinction_method SHELXL
_refine_ls_goodness_of_fit_ref 1.025
_refine_ls_hydrogen_treatment mixed
_refine_ls_matrix_type full
_refine_ls_number_parameters 1476
_refine_ls_number_reflns 20083
_refine_ls_number_restraints 945
_refine_ls_restrained_S_all 1.028
_refine_ls_R_factor_all 0.0411
_refine_ls_R_factor_gt 0.0320
_refine_ls_shift/su_max 0.012
_refine_ls_shift/su_mean 0.001
_refine_ls_structure_factor_coef Fsqd
_refine_ls_weighting_details
;
 w=1/[\s^2^(Fo^2^)+(0.0172P)^2^+18.5951P]
 where P=(Fo^2^+2Fc^2^)/3
;
_refine_ls_weighting_scheme calc
_refine_ls_wR_factor_gt 0.0613
_refine_ls_wR_factor_ref 0.0649
_reflns_Friedel_coverage 0.934
_reflns_Friedel_fraction_full 0.999
_reflns_Friedel_fraction_max 0.999
_reflns_number_gt 17317
_reflns_number_total 20083
_reflns_threshold_expression 'I > 2\s(I)'
_cod_data_source_file c6ce00321d2.cif
_cod_data_source_block NEW
_cod_depositor_comments 'Adding full bibliography for 7225101--7225109.cif.'
_cod_database_code 7225102
_shelx_space_group_comment
;
The symmetry employed for this shelxl refinement is uniquely defined
by the following loop, which should always be used as a source of
symmetry information in preference to the above space-group names.
They are only intended as comments.
;
_shelx_estimated_absorpt_t_min 0.655
_shelx_estimated_absorpt_t_max 0.748
_shelxl_version_number 2012-9

loop_
_space_group_symop_operation_xyz
'x, y, z'
'-x, -y, z+1/2'
'-x+1/2, y+1/2, z+1/2'
'x+1/2, -y+1/2, z'

loop_
_atom_site_label
_atom_site_type_symbol
_atom_site_fract_x
_atom_site_fract_y
_atom_site_fract_z
_atom_site_U_iso_or_equiv
_atom_site_adp_type
_atom_site_occupancy
_atom_site_site_symmetry_order
_atom_site_calc_flag
_atom_site_refinement_flags_posn
_atom_site_refinement_flags_adp
_atom_site_refinement_flags_occupancy
_atom_site_disorder_assembly
_atom_site_disorder_group
C1 C -1.0093(2) -0.5699(8) -0.6724(5) 0.026(2) Uani 1 1 d . . . . .
C2 C -0.99798(19) -0.5304(9) -0.5999(5) 0.027(2) Uani 1 1 d . . . . .
C3 C -0.9740(2) -0.5538(12) -0.5729(6) 0.056(4) Uani 1 1 d . . . . .
H3 H -0.9616 -0.5983 -0.5990 0.068 Uiso 1 1 calc R U . . .
C4 C -0.9693(2) -0.5041(11) -0.5008(6) 0.057(4) Uani 1 1 d . . . . .
H4 H -0.9535 -0.5115 -0.4746 0.068 Uiso 1 1 calc R U . . .
C5 C -0.99012(18) -0.4450(9) -0.4745(5) 0.027(2) Uani 1 1 d . . . . .
C6 C -0.99267(19) -0.3834(10) -0.4022(5) 0.028(2) Uani 1 1 d . . . . .
C7 C -1.0493(2) -0.8198(9) -0.6632(5) 0.027(3) Uani 1 1 d . . . . .
C8 C -1.04546(18) -0.9012(10) -0.5995(5) 0.031(2) Uani 1 1 d . . . . .
C9 C -1.0250(2) -0.9746(11) -0.5860(6) 0.052(3) Uani 1 1 d . . . . .
H9 H -1.0106 -0.9821 -0.6180 0.063 Uiso 1 1 calc R U . . .
C10 C -1.0282(2) -1.0390(11) -0.5171(6) 0.051(3) Uani 1 1 d . . . . .
H10 H -1.0163 -1.0949 -0.4999 0.061 Uiso 1 1 calc R U . . .
C11 C -1.05010(19) -1.0100(10) -0.4803(5) 0.030(3) Uani 1 1 d . . . . .
C12 C -1.0586(2) -1.0536(10) -0.4054(5) 0.027(3) Uani 1 1 d . . . . .
C13 C -1.0472(2) -0.8612(9) -0.8903(6) 0.026(2) Uani 1 1 d . . . . .
C14 C -1.05627(19) -0.9145(10) -0.9620(5) 0.030(2) Uani 1 1 d . . . . .
C15 C -1.0794(2) -0.8984(12) -0.9964(6) 0.057(4) Uani 1 1 d . . . . .
H15 H -1.0932 -0.8564 -0.9753 0.068 Uiso 1 1 calc R U . . .
C16 C -1.0804(2) -0.9522(12) -1.0683(6) 0.060(4) Uani 1 1 d . . . . .
H16 H -1.0949 -0.9479 -1.1003 0.073 Uiso 1 1 calc R U . . .
C17 C -1.05838(19) -1.0101(10) -1.0859(5) 0.031(3) Uani 1 1 d . . . . .
C18 C -1.0519(2) -1.0675(10) -1.1589(5) 0.029(3) Uani 1 1 d . . . . .
C19 C -1.1101(2) -0.5314(12) -0.6547(6) 0.025(3) Uani 1 1 d . . . . .
C20 C -1.10465(18) -0.4707(11) -0.5812(5) 0.028(3) Uani 1 1 d . . . . .
C21 C -1.08283(18) -0.4109(10) -0.5621(5) 0.039(3) Uani 1 1 d . . . . .
H21 H -1.0680 -0.4072 -0.5927 0.047 Uiso 1 1 calc R U . . .
C22 C -1.08469(19) -0.3544(9) -0.4912(5) 0.037(3) Uani 1 1 d . . . . .
H22 H -1.0714 -0.3091 -0.4697 0.044 Uiso 1 1 calc R U . . .
C23 C -1.10852(18) -0.3749(10) -0.4585(5) 0.028(2) Uani 1 1 d . . . . .
C24 C -1.1193(2) -0.3241(9) -0.3866(5) 0.022(2) Uani 1 1 d . . . . .
C25 C -1.1062(2) -0.5190(11) -0.8999(6) 0.025(3) Uani 1 1 d . . . . .
C26 C -1.11429(18) -0.4705(11) -0.9746(5) 0.028(3) Uani 1 1 d . . . . .
C27 C -1.13751(19) -0.4928(10) -1.0094(6) 0.046(3) Uani 1 1 d . . . . .
H27 H -1.1502 -0.5431 -0.9897 0.055 Uiso 1 1 calc R U . . .
C28 C -1.1405(2) -0.4324(10) -1.0780(6) 0.044(3) Uani 1 1 d . . . . .
H28 H -1.1553 -0.4388 -1.1087 0.052 Uiso 1 1 calc R U . . .
C29 C -1.11972(18) -0.3641(9) -1.0948(5) 0.024(2) Uani 1 1 d . . . . .
C30 C -1.1164(2) -0.2887(9) -1.1609(5) 0.020(2) Uani 1 1 d . . . . .
C31 C -1.1728(2) -0.8734(9) -0.6617(5) 0.023(2) Uani 1 1 d . . . . .
C32 C -1.16224(19) -0.9224(9) -0.5889(5) 0.026(2) Uani 1 1 d . . . . .
C33 C -1.1387(2) -0.9006(10) -0.5573(6) 0.042(3) Uani 1 1 d . . . . .
H33 H -1.1258 -0.8536 -0.5792 0.051 Uiso 1 1 calc R U . . .
C34 C -1.13585(18) -0.9587(9) -0.4856(5) 0.035(2) Uani 1 1 d . . . . .
H34 H -1.1209 -0.9546 -0.4557 0.042 Uiso 1 1 calc R U . . .
C35 C -1.15757(19) -1.0201(9) -0.4670(5) 0.025(2) Uani 1 1 d . . . . .
C36 C -1.1626(2) -1.0879(9) -0.3966(5) 0.026(2) Uani 1 1 d . . . . .
C37 C -1.2128(2) -0.5826(8) -0.8834(5) 0.026(2) Uani 1 1 d . . . . .
C38 C -1.22286(17) -0.5370(9) -0.9568(5) 0.024(2) Uani 1 1 d . . . . .
C39 C -1.2472(2) -0.5483(11) -0.9858(6) 0.051(3) Uani 1 1 d . . . . .
H39 H -1.2609 -0.5868 -0.9611 0.061 Uiso 1 1 calc R U . . .
C40 C -1.24958(19) -0.4956(10) -1.0573(5) 0.045(3) Uani 1 1 d . . . . .
H40 H -1.2650 -0.4951 -1.0854 0.054 Uiso 1 1 calc R U . . .
C41 C -1.22710(18) -0.4459(10) -1.0806(5) 0.031(3) Uani 1 1 d . . . . .
C42 C -1.2218(2) -0.3916(10) -1.1560(5) 0.022(2) Uani 1 1 d . . . . .
C43 C -1.2148(2) -0.6274(8) -0.6596(4) 0.021(2) Uani 1 1 d . . . . .
C44 C -1.21128(16) -0.5476(8) -0.5944(5) 0.021(2) Uani 1 1 d . . . . .
C45 C -1.19018(18) -0.4811(9) -0.5779(5) 0.033(2) Uani 1 1 d . . . . .
H45 H -1.1753 -0.4769 -0.6084 0.040 Uiso 1 1 calc R U . . .
C46 C -1.19297(19) -0.4184(10) -0.5093(5) 0.038(3) Uani 1 1 d . . . . .
H46 H -1.1802 -0.3687 -0.4894 0.046 Uiso 1 1 calc R U . . .
C47 C -1.21665(18) -0.4395(9) -0.4756(5) 0.025(2) Uani 1 1 d . . . . .
C48 C -1.2252(2) -0.3924(9) -0.4012(5) 0.023(2) Uani 1 1 d . . . . .
C49 C -1.1595(2) -0.0432(9) -0.1581(5) 0.026(2) Uani 1 1 d . . . . .
C50 C -1.16918(18) 0.0040(9) -0.0842(5) 0.026(2) Uani 1 1 d . . . . .
C51 C -1.1928(2) -0.0149(10) -0.0529(5) 0.039(3) Uani 1 1 d . . . . .
H51 H -1.2058 -0.0614 -0.0749 0.046 Uiso 1 1 calc R U . . .
C52 C -1.1959(2) 0.0435(10) 0.0172(5) 0.044(3) Uani 1 1 d . . . . .
H52 H -1.2111 0.0416 0.0461 0.053 Uiso 1 1 calc R U . . .
C53 C -1.17391(18) 0.1026(9) 0.0370(5) 0.025(2) Uani 1 1 d . . . . .
C54 C -1.16892(19) 0.1738(9) 0.1056(5) 0.023(2) Uani 1 1 d . . . . .
O1 O -1.03248(13) -0.5408(6) -0.6881(3) 0.0310(16) Uani 1 1 d . . . . .
O2 O -0.99446(12) -0.6289(6) -0.7133(3) 0.0315(15) Uani 1 1 d . . . . .
O3 O -1.01327(14) -0.3285(6) -0.3898(4) 0.0380(18) Uani 1 1 d . . . . .
O4 O -0.97387(13) -0.3900(6) -0.3561(3) 0.0343(17) Uani 1 1 d . . . . .
O5 O -1.03127(12) -0.8064(6) -0.7109(3) 0.0285(15) Uani 1 1 d . . . . .
O6 O -1.07067(13) -0.7658(7) -0.6671(4) 0.0367(18) Uani 1 1 d . . . . .
O7 O -1.04250(15) -1.1109(7) -0.3689(4) 0.0389(19) Uani 1 1 d . . . . .
O8 O -1.08159(12) -1.0335(6) -0.3844(3) 0.0348(16) Uani 1 1 d . . . . .
O9 O -1.02367(13) -0.8735(6) -0.8725(3) 0.0356(17) Uani 1 1 d . . . . .
O10 O -1.06425(13) -0.8049(6) -0.8535(4) 0.0318(16) Uani 1 1 d . . . . .
O11 O -1.03185(14) -1.1319(6) -1.1617(4) 0.0361(18) Uani 1 1 d . . . . .
O12 O -1.06645(13) -1.0433(6) -1.2137(3) 0.0339(16) Uani 1 1 d . . . . .
O13 O -1.09238(13) -0.5229(6) -0.7044(3) 0.0292(15) Uani 1 1 d . . . . .
O14 O -1.13119(13) -0.5827(6) -0.6626(3) 0.0330(17) Uani 1 1 d . . . . .
O15 O -1.10263(12) -0.2688(6) -0.3464(3) 0.0287(15) Uani 1 1 d . . . . .
O16 O -1.14261(12) -0.3376(6) -0.3728(3) 0.0293(15) Uani 1 1 d . . . . .
O17 O -1.08275(13) -0.5253(7) -0.8830(3) 0.0374(18) Uani 1 1 d . . . . .
O18 O -1.12472(14) -0.5511(7) -0.8584(4) 0.0377(18) Uani 1 1 d . . . . .
O19 O -1.10933(10) -0.7505(4) -0.7759(5) 0.0254(11) Uani 1 1 d D . . . .
O20 O -1.13563(11) -0.2715(5) -1.2052(3) 0.0242(14) Uani 1 1 d . . . . .
O21 O -1.15601(13) -0.8177(6) -0.7012(4) 0.0303(15) Uani 1 1 d . . . . .
O22 O -1.19594(12) -0.8917(6) -0.6772(3) 0.0295(15) Uani 1 1 d . . . . .
O23 O -1.14522(12) -1.0887(6) -0.3454(3) 0.0300(15) Uani 1 1 d . . . . .
O24 O -1.18356(14) -1.1427(7) -0.3903(4) 0.0407(19) Uani 1 1 d . . . . .
O25 O -1.18892(12) -0.5655(6) -0.8693(3) 0.0296(15) Uani 1 1 d . . . . .
O26 O -1.22887(12) -0.6387(6) -0.8431(3) 0.0282(15) Uani 1 1 d . . . . .
O27 O -1.20096(13) -0.3374(6) -1.1649(4) 0.0334(17) Uani 1 1 d . . . . .
O28 O -1.23915(13) -0.4061(6) -1.2047(3) 0.0301(15) Uani 1 1 d . . . . .
O29 O -1.19614(12) -0.6396(5) -0.7053(3) 0.0240(14) Uani 1 1 d . . . . .
O30 O -1.23617(13) -0.6798(6) -0.6668(4) 0.0289(15) Uani 1 1 d . . . . .
O31 O -1.24852(13) -0.3822(7) -0.3865(3) 0.0353(18) Uani 1 1 d . . . . .
O32 O -1.20650(14) -0.3698(7) -0.3566(4) 0.0372(19) Uani 1 1 d . . . . .
O33 O -1.13606(12) -0.0204(6) -0.1759(3) 0.0314(16) Uani 1 1 d . . . . .
O34 O -1.17577(13) -0.0992(6) -0.1973(3) 0.0283(15) Uani 1 1 d . . . . .
O35 O -1.14748(12) 0.2212(7) 0.1135(4) 0.0356(18) Uani 1 1 d . . . . .
O36 O -1.18730(12) 0.1848(5) 0.1532(3) 0.0265(14) Uani 1 1 d . . . . .
O42 O -1.22299(13) -0.1688(6) -0.2743(5) 0.0474(17) Uani 1 1 d D . . . .
O43 O -1.09481(12) -0.2388(6) -1.1712(3) 0.0284(15) Uani 1 1 d . . . . .
O44 O -0.94584(11) -0.6878(5) -0.7745(5) 0.0384(14) Uani 1 1 d D . . . .
S1 S -1.01553(5) -0.4471(2) -0.53703(13) 0.0341(6) Uani 1 1 d . . . . .
S2 S -1.06835(5) -0.9088(3) -0.52875(14) 0.0399(7) Uani 1 1 d . . . . .
S3 S -1.03599(5) -0.9995(3) -1.01489(14) 0.0421(7) Uani 1 1 d . . . . .
S4 S -1.12818(5) -0.4613(2) -0.51332(13) 0.0328(6) Uani 1 1 d . . . . .
S5 S -1.09571(5) -0.3771(2) -1.02791(13) 0.0335(6) Uani 1 1 d . . . . .
S6 S -1.18151(5) -1.0110(2) -0.53426(12) 0.0288(5) Uani 1 1 d . . . . .
S7 S -1.20261(5) -0.4608(2) -1.01567(13) 0.0332(6) Uani 1 1 d . . . . .
S8 S -1.23556(5) -0.5323(2) -0.52806(13) 0.0323(6) Uani 1 1 d . . . . .
S9 S -1.14963(5) 0.0899(2) -0.02902(13) 0.0310(6) Uani 1 1 d . . . . .
Pr1 Pr -0.98872(2) -0.80695(3) -0.78205(2) 0.01744(10) Uani 1 1 d . . . . .
Pr2 Pr -1.06270(2) -0.63394(3) -0.77623(3) 0.01591(9) Uani 1 1 d . . . . .
Pr3 Pr -1.15567(2) -0.63975(3) -0.77714(3) 0.01696(9) Uani 1 1 d . . . . .
Pr4 Pr -1.22692(2) -0.82010(3) -0.77388(3) 0.01781(9) Uani 1 1 d . . . . .
Pr5 Pr -1.10605(2) -0.09027(3) -0.27207(3) 0.01779(9) Uani 1 1 d . . . . .
Pr6 Pr -1.17664(2) -0.27114(3) -0.27735(3) 0.01762(9) Uani 1 1 d . . . . .
N1 N -1.0127(7) -1.195(3) -0.8016(15) 0.095(6) Uani 0.500(17) 1 d D U P A 1
C55 C -0.9985(11) -1.089(4) -0.808(3) 0.085(8) Uani 0.500(17) 1 d D U P A 1
H55 H -0.9905 -1.0764 -0.8541 0.102 Uiso 0.500(17) 1 calc R U P A 1
C56 C -1.0248(8) -1.225(4) -0.728(2) 0.130(9) Uani 0.500(17) 1 d D U P A 1
H56A H -1.0151 -1.1861 -0.6875 0.156 Uiso 0.500(17) 1 calc R U P A 1
H56B H -1.0237 -1.3088 -0.7195 0.156 Uiso 0.500(17) 1 calc R U P A 1
C57 C -1.0531(7) -1.187(4) -0.724(3) 0.175(17) Uani 0.500(17) 1 d D U P A 1
H57A H -1.0603 -1.2075 -0.6755 0.263 Uiso 0.500(17) 1 calc R U P A 1
H57B H -1.0628 -1.2267 -0.7632 0.263 Uiso 0.500(17) 1 calc R U P A 1
H57C H -1.0543 -1.1039 -0.7314 0.263 Uiso 0.500(17) 1 calc R U P A 1
C58 C -1.0149(7) -1.265(4) -0.876(2) 0.129(9) Uani 0.500(17) 1 d D U P A 1
H58A H -1.0104 -1.3469 -0.8684 0.154 Uiso 0.500(17) 1 calc R U P A 1
H58B H -1.0037 -1.2320 -0.9149 0.154 Uiso 0.500(17) 1 calc R U P A 1
C59 C -1.0457(8) -1.249(4) -0.897(3) 0.165(15) Uani 0.500(17) 1 d D U P A 1
H59A H -1.0498 -1.2968 -0.9403 0.247 Uiso 0.500(17) 1 calc R U P A 1
H59B H -1.0492 -1.1683 -0.9084 0.247 Uiso 0.500(17) 1 calc R U P A 1
H59C H -1.0563 -1.2735 -0.8548 0.247 Uiso 0.500(17) 1 calc R U P A 1
N1' N -1.0084(6) -1.205(3) -0.7788(17) 0.110(6) Uani 0.500(17) 1 d D U P A 2
C55' C -1.0034(11) -1.094(3) -0.810(2) 0.076(8) Uani 0.500(17) 1 d D U P A 2
H55' H -1.0058 -1.0781 -0.8613 0.091 Uiso 0.500(17) 1 calc R U P A 2
C56' C -1.0110(7) -1.222(4) -0.6981(19) 0.118(9) Uani 0.500(17) 1 d D U P A 2
H56C H -1.0241 -1.2826 -0.6895 0.142 Uiso 0.500(17) 1 calc R U P A 2
H56D H -1.0175 -1.1502 -0.6759 0.142 Uiso 0.500(17) 1 calc R U P A 2
C57' C -0.9869(8) -1.257(3) -0.658(2) 0.140(15) Uani 0.500(17) 1 d D U P A 2
H57D H -0.9901 -1.2560 -0.6040 0.210 Uiso 0.500(17) 1 calc R U P A 2
H57E H -0.9731 -1.2023 -0.6695 0.210 Uiso 0.500(17) 1 calc R U P A 2
H57F H -0.9817 -1.3344 -0.6730 0.210 Uiso 0.500(17) 1 calc R U P A 2
C58' C -1.0210(8) -1.295(3) -0.829(2) 0.130(8) Uani 0.500(17) 1 d D U P A 2
H58C H -1.0154 -1.3730 -0.8148 0.156 Uiso 0.500(17) 1 calc R U P A 2
H58D H -1.0160 -1.2811 -0.8815 0.156 Uiso 0.500(17) 1 calc R U P A 2
C59' C -1.0515(7) -1.281(4) -0.819(3) 0.171(15) Uani 0.500(17) 1 d D U P A 2
H59D H -1.0603 -1.3380 -0.8507 0.257 Uiso 0.500(17) 1 calc R U P A 2
H59E H -1.0567 -1.2036 -0.8342 0.257 Uiso 0.500(17) 1 calc R U P A 2
H59F H -1.0561 -1.2941 -0.7673 0.257 Uiso 0.500(17) 1 calc R U P A 2
O38 O -1.15943(15) -0.4229(6) -0.7563(4) 0.047(2) Uani 1 1 d . U . B 3
N2 N -1.1503(2) -0.2322(8) -0.7803(10) 0.092(3) Uani 1 1 d D U . B 3
C60 C -1.1554(3) -0.3437(10) -0.8013(7) 0.062(4) Uani 1 1 d D U . B 3
H60 H -1.1559 -0.3612 -0.8527 0.074 Uiso 1 1 calc R U . B 3
C61 C -1.1475(4) -0.1423(17) -0.8440(12) 0.130(7) Uani 1 1 d D U . B 3
H61A H -1.1547 -0.1749 -0.8903 0.157 Uiso 1 1 calc R U . B 3
H61B H -1.1575 -0.0726 -0.8313 0.157 Uiso 1 1 calc R U . B 3
C62 C -1.1203(5) -0.110(2) -0.8566(15) 0.195(11) Uani 1 1 d D U . B 3
H62A H -1.1193 -0.0545 -0.8975 0.292 Uiso 1 1 calc R U . B 3
H62B H -1.1103 -0.1788 -0.8693 0.292 Uiso 1 1 calc R U . B 3
H62C H -1.1133 -0.0751 -0.8114 0.292 Uiso 1 1 calc R U . B 3
C63 C -1.1540(4) -0.1950(16) -0.7007(11) 0.113(6) Uani 1 1 d D U . B 3
H63A H -1.1659 -0.2482 -0.6753 0.136 Uiso 1 1 calc R U . B 3
H63B H -1.1614 -0.1166 -0.6991 0.136 Uiso 1 1 calc R U . B 3
C64 C -1.1280(5) -0.1963(18) -0.6621(13) 0.159(9) Uani 1 1 d D U . B 3
H64A H -1.1300 -0.1711 -0.6105 0.239 Uiso 1 1 calc R U . B 3
H64B H -1.1162 -0.1440 -0.6878 0.239 Uiso 1 1 calc R U . B 3
H64C H -1.1209 -0.2745 -0.6630 0.239 Uiso 1 1 calc R U . B 3
N3 N -1.2265(7) -1.227(3) -0.7735(16) 0.064(6) Uani 0.40(2) 1 d D U P C 4
C65 C -1.2261(10) -1.109(2) -0.7559(19) 0.059(9) Uani 0.40(2) 1 d D U P C 4
H65 H -1.2319 -1.0875 -0.7079 0.071 Uiso 0.40(2) 1 calc R U P C 4
C66 C -1.2280(9) -1.259(4) -0.8542(17) 0.081(8) Uani 0.40(2) 1 d D U P C 4
H66A H -1.2177 -1.3292 -0.8632 0.097 Uiso 0.40(2) 1 calc R U P C 4
H66B H -1.2207 -1.1960 -0.8848 0.097 Uiso 0.40(2) 1 calc R U P C 4
C67 C -1.2565(10) -1.281(6) -0.877(3) 0.143(18) Uani 0.40(2) 1 d D U P C 4
H67A H -1.2572 -1.3014 -0.9302 0.215 Uiso 0.40(2) 1 calc R U P C 4
H67B H -1.2667 -1.2112 -0.8689 0.215 Uiso 0.40(2) 1 calc R U P C 4
H67C H -1.2636 -1.3443 -0.8478 0.215 Uiso 0.40(2) 1 calc R U P C 4
C68 C -1.2309(10) -1.315(3) -0.7143(19) 0.075(8) Uani 0.40(2) 1 d D U P C 4
H68A H -1.2152 -1.3633 -0.7098 0.090 Uiso 0.40(2) 1 calc R U P C 4
H68B H -1.2452 -1.3658 -0.7297 0.090 Uiso 0.40(2) 1 calc R U P C 4
C69 C -1.2371(11) -1.263(4) -0.6383(19) 0.112(15) Uani 0.40(2) 1 d D U P C 4
H69A H -1.2432 -1.3243 -0.6050 0.168 Uiso 0.40(2) 1 calc R U P C 4
H69B H -1.2505 -1.2047 -0.6438 0.168 Uiso 0.40(2) 1 calc R U P C 4
H69C H -1.2216 -1.2281 -0.6174 0.168 Uiso 0.40(2) 1 calc R U P C 4
N3' N -1.2194(5) -1.2236(18) -0.7782(12) 0.061(5) Uani 0.60(2) 1 d D U P C 5
C65' C -1.2189(6) -1.1111(16) -0.7536(13) 0.054(6) Uani 0.60(2) 1 d D U P C 5
H65' H -1.2187 -1.0957 -0.7018 0.065 Uiso 0.60(2) 1 calc R U P C 5
C66' C -1.2139(5) -1.247(2) -0.8591(11) 0.063(6) Uani 0.60(2) 1 d D U P C 5
H66C H -1.2058 -1.3239 -0.8646 0.076 Uiso 0.60(2) 1 calc R U P C 5
H66D H -1.2018 -1.1886 -0.8787 0.076 Uiso 0.60(2) 1 calc R U P C 5
C67' C -1.2398(6) -1.243(3) -0.9034(15) 0.103(10) Uani 0.60(2) 1 d D U P C 5
H67D H -1.2365 -1.2578 -0.9561 0.154 Uiso 0.60(2) 1 calc R U P C 5
H67E H -1.2477 -1.1667 -0.8978 0.154 Uiso 0.60(2) 1 calc R U P C 5
H67F H -1.2516 -1.3017 -0.8841 0.154 Uiso 0.60(2) 1 calc R U P C 5
C68' C -1.2223(5) -1.320(2) -0.7236(15) 0.077(7) Uani 0.60(2) 1 d D U P C 5
H68C H -1.2192 -1.2912 -0.6727 0.093 Uiso 0.60(2) 1 calc R U P C 5
H68D H -1.2093 -1.3806 -0.7342 0.093 Uiso 0.60(2) 1 calc R U P C 5
C69' C -1.2500(5) -1.374(2) -0.7287(17) 0.113(10) Uani 0.60(2) 1 d D U P C 5
H69D H -1.2518 -1.4354 -0.6921 0.170 Uiso 0.60(2) 1 calc R U P C 5
H69E H -1.2528 -1.4048 -0.7786 0.170 Uiso 0.60(2) 1 calc R U P C 5
H69F H -1.2629 -1.3137 -0.7187 0.170 Uiso 0.60(2) 1 calc R U P C 5
O40 O -1.16759(14) -0.4819(6) -0.2559(4) 0.0439(18) Uani 1 1 d . U . D 6
N4 N -1.1680(2) -0.6742(7) -0.2859(8) 0.076(3) Uani 1 1 d D U . D 6
C70 C -1.1681(2) -0.5601(9) -0.3031(7) 0.054(3) Uani 1 1 d D U . D 6
H70 H -1.1686 -0.5390 -0.3540 0.065 Uiso 1 1 calc R U . D 6
C71 C -1.1713(4) -0.7675(13) -0.3415(9) 0.107(5) Uani 1 1 d D U . D 6
H71A H -1.1844 -0.8224 -0.3230 0.128 Uiso 1 1 calc R U . D 6
H71B H -1.1549 -0.8097 -0.3464 0.128 Uiso 1 1 calc R U . D 6
C72 C -1.1795(5) -0.725(2) -0.4177(11) 0.166(10) Uani 1 1 d D U . D 6
H72A H -1.1812 -0.7902 -0.4516 0.248 Uiso 1 1 calc R U . D 6
H72B H -1.1665 -0.6713 -0.4370 0.248 Uiso 1 1 calc R U . D 6
H72C H -1.1961 -0.6849 -0.4137 0.248 Uiso 1 1 calc R U . D 6
C73 C -1.1636(3) -0.7111(14) -0.2062(9) 0.091(4) Uani 1 1 d D U . D 6
H73A H -1.1526 -0.6540 -0.1803 0.109 Uiso 1 1 calc R U . D 6
H73B H -1.1547 -0.7866 -0.2049 0.109 Uiso 1 1 calc R U . D 6
C74 C -1.1896(4) -0.720(2) -0.1682(13) 0.154(9) Uani 1 1 d D U . D 6
H74A H -1.1872 -0.7419 -0.1162 0.231 Uiso 1 1 calc R U . D 6
H74B H -1.2001 -0.7779 -0.1934 0.231 Uiso 1 1 calc R U . D 6
H74C H -1.1984 -0.6450 -0.1705 0.231 Uiso 1 1 calc R U . D 6
N5 N -1.0828(8) 0.296(3) -0.2854(19) 0.133(7) Uani 0.450(19) 1 d D U P E 7
C75 C -1.1017(7) 0.210(2) -0.3180(19) 0.097(8) Uani 0.450(19) 1 d D U P E 7
H75 H -1.1092 0.2209 -0.3655 0.117 Uiso 0.450(19) 1 calc R U P E 7
C76 C -1.0778(10) 0.289(5) -0.2049(19) 0.153(10) Uani 0.450(19) 1 d D U P E 7
H76A H -1.0839 0.2123 -0.1883 0.183 Uiso 0.450(19) 1 calc R U P E 7
H76B H -1.0890 0.3465 -0.1808 0.183 Uiso 0.450(19) 1 calc R U P E 7
C77 C -1.0506(11) 0.305(6) -0.172(3) 0.23(2) Uani 0.450(19) 1 d D U P E 7
H77A H -1.0516 0.3053 -0.1178 0.345 Uiso 0.450(19) 1 calc R U P E 7
H77B H -1.0435 0.3786 -0.1892 0.345 Uiso 0.450(19) 1 calc R U P E 7
H77C H -1.0395 0.2421 -0.1885 0.345 Uiso 0.450(19) 1 calc R U P E 7
C78 C -1.0820(11) 0.413(3) -0.325(3) 0.158(10) Uani 0.450(19) 1 d D U P E 7
H78A H -1.0732 0.4726 -0.2948 0.190 Uiso 0.450(19) 1 calc R U P E 7
H78B H -1.0993 0.4399 -0.3396 0.190 Uiso 0.450(19) 1 calc R U P E 7
C79 C -1.0652(13) 0.371(6) -0.393(3) 0.181(17) Uani 0.450(19) 1 d D U P E 7
H79A H -1.0616 0.4361 -0.4261 0.271 Uiso 0.450(19) 1 calc R U P E 7
H79B H -1.0747 0.3118 -0.4211 0.271 Uiso 0.450(19) 1 calc R U P E 7
H79C H -1.0490 0.3381 -0.3755 0.271 Uiso 0.450(19) 1 calc R U P E 7
N5' N -1.0883(8) 0.308(2) -0.2932(17) 0.133(7) Uani 0.550(19) 1 d D U P E 8
C75' C -1.0911(7) 0.185(2) -0.305(2) 0.121(8) Uani 0.550(19) 1 d D U P E 8
H75' H -1.0788 0.1489 -0.3364 0.145 Uiso 0.550(19) 1 calc R U P E 8
C76' C -1.0996(8) 0.365(3) -0.2264(19) 0.155(10) Uani 0.550(19) 1 d D U P E 8
H76C H -1.1170 0.3326 -0.2195 0.186 Uiso 0.550(19) 1 calc R U P E 8
H76D H -1.1017 0.4473 -0.2384 0.186 Uiso 0.550(19) 1 calc R U P E 8
C77' C -1.0859(10) 0.358(4) -0.151(2) 0.179(15) Uani 0.550(19) 1 d D U P E 8
H77D H -1.0883 0.4305 -0.1239 0.269 Uiso 0.550(19) 1 calc R U P E 8
H77E H -1.0674 0.3448 -0.1585 0.269 Uiso 0.550(19) 1 calc R U P E 8
H77F H -1.0931 0.2945 -0.1217 0.269 Uiso 0.550(19) 1 calc R U P E 8
C78' C -1.0810(9) 0.380(4) -0.362(2) 0.157(10) Uani 0.550(19) 1 d D U P E 8
H78C H -1.0887 0.4578 -0.3604 0.188 Uiso 0.550(19) 1 calc R U P E 8
H78D H -1.0858 0.3408 -0.4087 0.188 Uiso 0.550(19) 1 calc R U P E 8
C79' C -1.0514(8) 0.382(5) -0.350(3) 0.189(16) Uani 0.550(19) 1 d D U P E 8
H79D H -1.0428 0.4009 -0.3965 0.283 Uiso 0.550(19) 1 calc R U P E 8
H79E H -1.0456 0.3065 -0.3323 0.283 Uiso 0.550(19) 1 calc R U P E 8
H79F H -1.0472 0.4405 -0.3123 0.283 Uiso 0.550(19) 1 calc R U P E 8
O37 O -0.99566(15) -1.0194(6) -0.7646(5) 0.052(2) Uani 1 1 d . . . . .
O39 O -1.21865(15) -1.0303(6) -0.7981(4) 0.049(2) Uani 1 1 d D . . . .
O41 O -1.10682(15) 0.1258(6) -0.2797(8) 0.073(2) Uani 1 1 d D U . . .
H19A H -1.1110(19) -0.779(7) -0.820(2) 0.04(2) Uiso 1 1 d D . . . .
H19B H -1.107(2) -0.805(6) -0.744(4) 0.04(2) Uiso 1 1 d D . . . .
H42B H -1.228(2) -0.158(8) -0.321(3) 0.07(3) Uiso 1 1 d D . . . .
H44A H -0.9366(15) -0.673(9) -0.735(3) 0.04(2) Uiso 1 1 d D . . . .
H44B H -0.9348(14) -0.708(9) -0.809(3) 0.04(2) Uiso 1 1 d D . . . .
H42A H -1.223(2) -0.102(5) -0.252(4) 0.07(3) Uiso 1 1 d D . . . .

loop_
_atom_site_aniso_label
_atom_site_aniso_U_11
_atom_site_aniso_U_22
_atom_site_aniso_U_33
_atom_site_aniso_U_23
_atom_site_aniso_U_13
_atom_site_aniso_U_12
C1 0.034(6) 0.026(6) 0.019(4) -0.007(4) -0.002(4) -0.002(5)
C2 0.023(5) 0.034(6) 0.024(5) -0.016(4) -0.001(4) 0.001(4)
C3 0.030(6) 0.105(11) 0.034(6) -0.035(6) -0.009(5) 0.026(6)
C4 0.029(6) 0.106(11) 0.035(6) -0.027(6) -0.015(5) 0.027(7)
C5 0.020(5) 0.041(6) 0.021(5) -0.008(4) -0.004(4) 0.005(4)
C6 0.015(5) 0.050(7) 0.021(5) -0.011(5) 0.000(4) -0.008(5)
C7 0.030(6) 0.034(7) 0.017(4) 0.011(4) 0.003(4) -0.009(5)
C8 0.020(6) 0.048(7) 0.024(5) 0.014(4) 0.008(4) 0.001(5)
C9 0.030(6) 0.085(9) 0.042(6) 0.039(6) 0.016(5) 0.019(6)
C10 0.039(7) 0.078(9) 0.037(6) 0.037(6) 0.009(5) 0.024(6)
C11 0.022(6) 0.043(7) 0.025(5) 0.017(4) 0.000(4) 0.002(5)
C12 0.031(6) 0.035(6) 0.016(4) 0.011(4) 0.001(4) -0.001(5)
C13 0.017(5) 0.032(6) 0.028(5) -0.005(4) -0.007(4) -0.002(4)
C14 0.025(6) 0.043(7) 0.023(5) -0.017(4) -0.004(4) 0.007(5)
C15 0.021(6) 0.098(10) 0.051(7) -0.049(7) -0.011(5) 0.024(6)
C16 0.034(6) 0.097(10) 0.050(7) -0.049(7) -0.015(5) 0.013(7)
C17 0.017(6) 0.049(7) 0.025(5) -0.014(5) -0.004(4) 0.000(5)
C18 0.034(7) 0.031(6) 0.022(5) -0.013(4) 0.002(5) -0.007(5)
C19 0.013(6) 0.044(8) 0.017(5) -0.009(5) -0.002(4) 0.010(5)
C20 0.015(5) 0.043(7) 0.024(5) -0.011(4) -0.001(4) 0.005(5)
C21 0.021(5) 0.070(8) 0.026(5) -0.019(5) 0.010(4) -0.001(5)
C22 0.021(5) 0.056(7) 0.034(5) -0.021(5) 0.004(4) -0.010(5)
C23 0.023(6) 0.036(6) 0.026(5) -0.013(4) -0.005(4) 0.002(4)
C24 0.016(5) 0.031(6) 0.020(4) 0.002(4) 0.002(4) 0.003(4)
C25 0.022(6) 0.029(7) 0.024(5) 0.008(5) 0.005(4) -0.001(5)
C26 0.013(5) 0.045(7) 0.027(5) 0.015(5) 0.003(4) 0.000(5)
C27 0.025(6) 0.077(8) 0.036(6) 0.037(6) -0.004(5) -0.018(5)
C28 0.034(6) 0.060(8) 0.037(6) 0.026(5) -0.014(5) -0.013(5)
C29 0.016(5) 0.034(6) 0.022(4) 0.008(4) -0.002(4) 0.004(4)
C30 0.023(5) 0.025(6) 0.012(4) 0.003(4) -0.001(4) 0.005(4)
C31 0.025(6) 0.029(6) 0.016(4) 0.008(4) -0.001(4) -0.001(5)
C32 0.030(6) 0.029(6) 0.019(4) 0.007(4) -0.003(4) -0.002(5)
C33 0.030(6) 0.059(8) 0.037(6) 0.019(5) 0.004(5) -0.011(5)
C34 0.018(5) 0.054(7) 0.033(5) 0.014(5) -0.007(4) -0.005(5)
C35 0.028(6) 0.029(6) 0.020(4) 0.011(4) 0.000(4) 0.006(5)
C36 0.029(6) 0.028(6) 0.021(5) -0.001(4) 0.000(4) 0.009(5)
C37 0.036(6) 0.022(6) 0.018(4) -0.002(4) 0.000(4) 0.005(5)
C38 0.011(5) 0.038(6) 0.023(4) 0.014(4) -0.002(4) -0.003(4)
C39 0.029(6) 0.085(9) 0.038(6) 0.031(6) 0.000(5) -0.020(6)
C40 0.018(5) 0.086(9) 0.029(5) 0.025(5) -0.008(4) -0.007(5)
C41 0.019(6) 0.056(7) 0.019(4) 0.006(4) 0.001(4) 0.001(5)
C42 0.016(6) 0.036(7) 0.013(4) 0.007(4) 0.001(4) 0.008(5)
C43 0.029(6) 0.024(6) 0.009(4) -0.001(4) 0.000(4) 0.008(5)
C44 0.010(5) 0.033(6) 0.020(4) -0.006(4) 0.004(4) 0.002(4)
C45 0.023(5) 0.054(7) 0.023(5) -0.014(4) 0.011(4) -0.005(5)
C46 0.023(5) 0.059(7) 0.034(5) -0.023(5) 0.006(4) -0.013(5)
C47 0.016(5) 0.033(6) 0.027(5) -0.012(4) -0.007(4) -0.003(4)
C48 0.025(7) 0.024(6) 0.020(4) -0.006(4) -0.004(4) -0.001(5)
C49 0.032(6) 0.021(6) 0.024(5) -0.006(4) 0.002(4) 0.001(5)
C50 0.024(6) 0.026(6) 0.027(5) -0.008(4) 0.000(4) -0.003(4)
C51 0.029(6) 0.055(7) 0.032(5) -0.027(5) 0.003(4) -0.013(5)
C52 0.028(6) 0.073(8) 0.033(5) -0.029(5) 0.014(5) -0.014(5)
C53 0.021(5) 0.029(6) 0.024(4) -0.009(4) 0.008(4) -0.002(4)
C54 0.014(5) 0.037(7) 0.019(4) -0.001(4) 0.002(4) 0.002(5)
O1 0.030(4) 0.034(4) 0.029(3) -0.014(3) -0.005(3) 0.004(3)
O2 0.031(4) 0.037(4) 0.027(3) -0.017(3) -0.001(3) 0.005(3)
O3 0.035(4) 0.050(5) 0.029(4) -0.019(3) -0.001(3) 0.006(4)
O4 0.026(4) 0.061(5) 0.016(3) -0.010(3) -0.001(3) -0.009(4)
O5 0.028(4) 0.037(4) 0.021(3) 0.012(3) 0.003(3) 0.001(3)
O6 0.024(4) 0.055(5) 0.031(4) 0.021(4) 0.004(3) 0.013(3)
O7 0.040(5) 0.050(5) 0.026(4) 0.018(3) 0.002(3) 0.017(4)
O8 0.025(4) 0.054(5) 0.025(3) 0.015(3) 0.007(3) 0.010(3)
O9 0.031(4) 0.049(4) 0.027(3) -0.018(3) -0.003(3) 0.007(3)
O10 0.029(4) 0.038(4) 0.029(4) -0.018(3) -0.001(3) 0.001(3)
O11 0.030(4) 0.047(5) 0.031(4) -0.011(3) 0.002(3) 0.010(4)
O12 0.030(4) 0.049(4) 0.023(3) -0.002(3) -0.004(3) -0.017(3)
O13 0.029(4) 0.038(4) 0.021(3) -0.011(3) 0.006(3) 0.007(3)
O14 0.023(4) 0.053(5) 0.023(3) -0.015(3) -0.002(3) -0.004(3)
O15 0.028(4) 0.036(4) 0.022(3) -0.011(3) -0.002(3) 0.001(3)
O16 0.025(4) 0.038(4) 0.025(3) -0.009(3) 0.004(3) -0.007(3)
O17 0.024(4) 0.064(5) 0.024(3) 0.019(3) -0.001(3) 0.010(3)
O18 0.030(4) 0.055(5) 0.027(3) 0.018(3) 0.000(3) -0.014(4)
O19 0.020(3) 0.033(3) 0.023(3) 0.000(4) 0.000(4) 0.002(2)
O20 0.020(3) 0.033(4) 0.020(3) 0.006(3) -0.002(3) 0.002(3)
O21 0.026(4) 0.036(4) 0.028(3) 0.014(3) -0.004(3) 0.005(3)
O22 0.019(4) 0.040(4) 0.029(3) 0.012(3) -0.007(3) -0.008(3)
O23 0.029(4) 0.043(4) 0.019(3) 0.003(3) -0.007(3) 0.007(3)
O24 0.036(4) 0.051(5) 0.035(4) 0.021(4) -0.007(3) -0.011(4)
O25 0.022(3) 0.041(4) 0.026(3) 0.015(3) -0.006(3) -0.007(3)
O26 0.024(4) 0.037(4) 0.023(3) 0.013(3) 0.002(3) -0.001(3)
O27 0.024(4) 0.052(5) 0.024(3) 0.013(3) 0.001(3) -0.005(3)
O28 0.028(4) 0.042(4) 0.021(3) 0.007(3) -0.002(3) 0.003(3)
O29 0.025(3) 0.028(4) 0.019(3) -0.007(3) 0.005(3) 0.001(3)
O30 0.023(4) 0.035(4) 0.029(3) -0.014(3) 0.002(3) -0.007(3)
O31 0.026(4) 0.057(5) 0.022(3) -0.021(3) 0.003(3) 0.005(3)
O32 0.029(4) 0.061(5) 0.022(3) -0.017(3) 0.002(3) -0.013(4)
O33 0.028(4) 0.038(4) 0.028(3) -0.013(3) 0.011(3) -0.004(3)
O34 0.025(4) 0.031(4) 0.028(3) -0.012(3) -0.002(3) 0.000(3)
O35 0.016(4) 0.061(5) 0.030(4) -0.018(3) 0.007(3) -0.015(3)
O36 0.030(4) 0.033(4) 0.016(3) -0.004(3) 0.005(3) -0.002(3)
O42 0.041(4) 0.070(5) 0.031(4) 0.002(5) -0.005(4) 0.023(3)
O43 0.018(4) 0.040(4) 0.027(3) 0.012(3) -0.003(3) -0.008(3)
O44 0.027(3) 0.051(4) 0.036(4) 0.000(5) 0.000(4) -0.008(3)
S1 0.0231(12) 0.0543(17) 0.0250(12) -0.0206(12) -0.0096(10) 0.0131(12)
S2 0.0260(14) 0.0620(19) 0.0318(13) 0.0288(13) 0.0095(11) 0.0164(13)
S3 0.0306(15) 0.068(2) 0.0279(13) -0.0264(13) -0.0081(11) 0.0189(14)
S4 0.0214(12) 0.0535(17) 0.0234(12) -0.0181(11) 0.0026(10) -0.0059(12)
S5 0.0211(12) 0.0508(16) 0.0285(12) 0.0220(12) -0.0048(10) -0.0075(11)
S6 0.0252(13) 0.0402(15) 0.0209(11) 0.0121(10) -0.0071(10) -0.0060(11)
S7 0.0201(12) 0.0568(17) 0.0227(11) 0.0187(12) -0.0052(10) -0.0065(12)
S8 0.0198(12) 0.0519(16) 0.0251(11) -0.0208(11) 0.0048(10) -0.0079(11)
S9 0.0237(13) 0.0449(15) 0.0244(11) -0.0171(11) 0.0083(10) -0.0087(11)
Pr1 0.0187(2) 0.0222(2) 0.0114(2) -0.0003(2) -0.0002(2) 0.00335(15)
Pr2 0.01527(18) 0.0226(2) 0.00992(17) -0.0010(2) 0.0007(2) 0.00145(15)
Pr3 0.01599(19) 0.0238(2) 0.01111(17) 0.0006(3) 0.0003(2) -0.00307(16)
Pr4 0.0194(2) 0.0234(2) 0.01059(18) -0.0011(3) 0.0006(2) -0.00574(16)
Pr5 0.01874(19) 0.0229(2) 0.01174(19) 0.0009(3) 0.0009(2) -0.00154(16)
Pr6 0.01645(19) 0.0254(2) 0.01104(17) -0.0016(3) -0.0003(2) -0.00382(16)
N1 0.112(11) 0.067(9) 0.106(11) 0.003(9) -0.035(9) -0.028(9)
C55 0.093(15) 0.066(12) 0.096(13) 0.001(11) -0.018(12) -0.007(12)
C56 0.144(14) 0.110(13) 0.136(14) -0.002(12) -0.024(12) -0.016(12)
C57 0.15(3) 0.18(3) 0.20(3) 0.01(2) 0.00(2) -0.02(3)
C58 0.147(14) 0.103(14) 0.136(15) -0.011(13) -0.018(13) -0.027(13)
C59 0.18(3) 0.14(2) 0.18(3) -0.02(2) -0.05(2) -0.02(2)
N1' 0.126(11) 0.083(10) 0.122(11) -0.007(10) -0.019(11) -0.023(9)
C55' 0.090(14) 0.046(11) 0.091(12) -0.004(10) -0.026(11) -0.025(11)
C56' 0.128(14) 0.100(13) 0.127(14) -0.003(13) -0.022(13) -0.026(13)
C57' 0.11(3) 0.11(3) 0.20(3) 0.01(2) -0.01(2) -0.01(2)
C58' 0.150(13) 0.105(13) 0.134(13) -0.001(12) -0.020(12) -0.026(12)
C59' 0.15(2) 0.16(3) 0.20(3) 0.00(2) -0.03(2) -0.02(2)
O38 0.063(5) 0.030(4) 0.049(5) -0.003(3) 0.001(4) -0.005(4)
N2 0.134(8) 0.037(5) 0.105(8) 0.005(8) 0.005(9) -0.003(5)
C60 0.085(8) 0.035(6) 0.064(8) -0.002(5) 0.006(6) -0.001(6)
C61 0.151(14) 0.087(11) 0.153(13) 0.037(11) 0.011(12) -0.005(11)
C62 0.17(2) 0.18(2) 0.23(2) 0.090(19) 0.00(2) -0.021(19)
C63 0.150(14) 0.062(10) 0.127(12) -0.016(10) 0.001(11) 0.001(10)
C64 0.19(2) 0.101(15) 0.19(2) 0.042(15) -0.074(17) 0.022(15)
N3 0.066(12) 0.046(9) 0.079(9) 0.001(9) 0.004(10) -0.003(9)
C65 0.067(16) 0.045(12) 0.064(13) -0.007(11) -0.007(11) -0.005(11)
C66 0.086(14) 0.066(12) 0.091(13) -0.009(12) -0.002(13) 0.004(13)
C67 0.15(3) 0.14(3) 0.14(3) -0.01(2) -0.01(3) 0.01(3)
C68 0.081(15) 0.051(12) 0.093(13) 0.017(11) -0.005(12) 0.013(12)
C69 0.13(3) 0.09(2) 0.12(3) 0.02(2) 0.04(2) 0.03(2)
N3' 0.072(11) 0.036(7) 0.074(8) 0.003(8) 0.002(9) 0.000(7)
C65' 0.056(13) 0.037(9) 0.069(11) -0.002(9) 0.003(9) 0.004(9)
C66' 0.069(12) 0.046(10) 0.074(10) -0.014(9) -0.011(10) 0.007(10)
C67' 0.10(2) 0.12(2) 0.091(17) -0.006(16) -0.025(16) 0.039(17)
C68' 0.075(13) 0.059(11) 0.097(11) 0.026(10) 0.015(10) 0.012(10)
C69' 0.084(18) 0.098(19) 0.16(2) 0.056(16) -0.013(17) -0.005(16)
O40 0.055(4) 0.027(3) 0.050(4) -0.001(3) -0.005(3) 0.000(3)
N4 0.095(7) 0.034(4) 0.099(6) -0.009(4) -0.005(6) 0.010(4)
C70 0.063(7) 0.036(4) 0.062(6) -0.012(4) -0.011(5) 0.009(4)
C71 0.130(12) 0.059(7) 0.130(8) -0.036(6) -0.025(8) 0.023(7)
C72 0.26(2) 0.096(13) 0.142(10) -0.040(9) -0.052(12) 0.055(15)
C73 0.107(10) 0.064(8) 0.101(7) -0.003(6) -0.005(6) 0.015(8)
C74 0.125(11) 0.18(2) 0.160(15) 0.046(14) 0.025(10) 0.031(11)
N5 0.153(12) 0.092(11) 0.154(11) 0.014(10) -0.004(11) -0.008(10)
C75 0.107(13) 0.061(12) 0.123(13) 0.013(11) 0.005(12) 0.013(11)
C76 0.160(15) 0.132(15) 0.165(15) 0.001(13) -0.008(13) -0.004(13)
C77 0.22(3) 0.21(3) 0.25(3) -0.03(3) 0.01(3) -0.01(3)
C78 0.174(15) 0.132(14) 0.169(15) 0.020(13) -0.006(13) -0.008(13)
C79 0.19(3) 0.17(3) 0.18(3) 0.04(2) 0.00(2) 0.01(3)
N5' 0.156(12) 0.089(10) 0.153(11) 0.010(10) -0.005(10) -0.017(10)
C75' 0.138(13) 0.086(12) 0.138(13) -0.003(11) 0.005(12) -0.003(12)
C76' 0.164(15) 0.138(15) 0.162(15) 0.004(13) -0.003(13) 0.009(13)
C77' 0.19(3) 0.15(2) 0.19(3) -0.06(2) -0.02(2) 0.03(2)
C78' 0.173(15) 0.134(14) 0.163(15) 0.022(13) -0.001(13) 0.002(13)
C79' 0.18(3) 0.18(3) 0.21(3) 0.01(2) -0.01(2) -0.01(2)
O37 0.070(5) 0.026(3) 0.059(5) 0.001(4) -0.008(5) -0.005(3)
O39 0.065(5) 0.028(4) 0.053(5) -0.011(4) 0.000(4) 0.002(4)
O41 0.070(5) 0.039(4) 0.111(7) 0.032(7) 0.035(7) 0.000(4)

loop_
_atom_type_symbol
_atom_type_description
_atom_type_scat_dispersion_real
_atom_type_scat_dispersion_imag
_atom_type_scat_source
C C 0.0033 0.0016 'International Tables Vol C Tables 4.2.6.8 and 6.1.1.4'
H H 0.0000 0.0000 'International Tables Vol C Tables 4.2.6.8 and 6.1.1.4'
N N 0.0061 0.0033 'International Tables Vol C Tables 4.2.6.8 and 6.1.1.4'
O O 0.0106 0.0060 'International Tables Vol C Tables 4.2.6.8 and 6.1.1.4'
S S 0.1246 0.1234 'International Tables Vol C Tables 4.2.6.8 and 6.1.1.4'
Pr Pr -0.2180 2.8214 'International Tables Vol C Tables 4.2.6.8 and 6.1.1.4'

loop_
_geom_angle_atom_site_label_1
_geom_angle_atom_site_label_2
_geom_angle_atom_site_label_3
_geom_angle
_geom_angle_site_symmetry_1
_geom_angle_site_symmetry_3
O2 C1 O1 125.9(8) . .
O2 C1 C2 115.6(9) . .
O1 C1 C2 118.5(8) . .
C3 C2 C1 127.2(9) . .
C3 C2 S1 110.9(7) . .
C1 C2 S1 121.9(7) . .
C2 C3 C4 113.2(9) . .
C2 C3 H3 123.4 . .
C4 C3 H3 123.4 . .
C5 C4 C3 112.4(9) . .
C5 C4 H4 123.8 . .
C3 C4 H4 123.8 . .
C4 C5 C6 127.9(9) . .
C4 C5 S1 111.7(7) . .
C6 C5 S1 120.4(7) . .
O3 C6 O4 124.0(9) . .
O3 C6 C5 118.0(8) . .
O4 C6 C5 117.9(9) . .
O6 C7 O5 122.6(9) . .
O6 C7 C8 117.8(9) . .
O5 C7 C8 119.6(10) . .
O6 C7 Pr2 54.3(5) . .
O5 C7 Pr2 68.4(5) . .
C8 C7 Pr2 171.0(7) . .
C9 C8 C7 128.6(9) . .
C9 C8 S2 111.3(7) . .
C7 C8 S2 120.0(8) . .
C8 C9 C10 112.3(9) . .
C8 C9 H9 123.8 . .
C10 C9 H9 123.8 . .
C11 C10 C9 112.4(10) . .
C11 C10 H10 123.8 . .
C9 C10 H10 123.8 . .
C10 C11 C12 126.8(10) . .
C10 C11 S2 112.2(7) . .
C12 C11 S2 120.9(8) . .
O7 C12 O8 124.5(9) . .
O7 C12 C11 116.8(10) . .
O8 C12 C11 118.7(9) . .
O9 C13 O10 126.2(9) . .
O9 C13 C14 118.1(9) . .
O10 C13 C14 115.7(9) . .
C15 C14 C13 127.5(9) . .
C15 C14 S3 111.3(7) . .
C13 C14 S3 121.0(8) . .
C14 C15 C16 112.5(10) . .
C14 C15 H15 123.8 . .
C16 C15 H15 123.8 . .
C17 C16 C15 113.1(10) . .
C17 C16 H16 123.5 . .
C15 C16 H16 123.5 . .
C16 C17 C18 127.3(10) . .
C16 C17 S3 110.9(8) . .
C18 C17 S3 121.5(8) . .
O12 C18 O11 125.4(9) . .
O12 C18 C17 116.3(10) . .
O11 C18 C17 118.2(9) . .
O14 C19 O13 125.6(9) . .
O14 C19 C20 118.6(9) . .
O13 C19 C20 115.8(10) . .
C21 C20 C19 127.2(9) . .
C21 C20 S4 111.9(7) . .
C19 C20 S4 120.7(8) . .
C20 C21 C22 113.4(9) . .
C20 C21 H21 123.3 . .
C22 C21 H21 123.3 . .
C23 C22 C21 111.0(9) . .
C23 C22 H22 124.5 . .
C21 C22 H22 124.5 . .
C22 C23 C24 128.1(9) . .
C22 C23 S4 112.3(7) . .
C24 C23 S4 119.3(7) . .
O16 C24 O15 126.7(9) . .
O16 C24 C23 118.4(9) . .
O15 C24 C23 114.9(9) . .
O17 C25 O18 124.9(10) . .
O17 C25 C26 120.3(9) . .
O18 C25 C26 114.8(9) . .
C27 C26 C25 125.0(9) . .
C27 C26 S5 110.5(7) . .
C25 C26 S5 124.5(8) . .
C26 C27 C28 113.3(9) . .
C26 C27 H27 123.4 . .
C28 C27 H27 123.4 . .
C29 C28 C27 112.8(9) . .
C29 C28 H28 123.6 . .
C27 C28 H28 123.6 . .
C28 C29 C30 127.4(9) . .
C28 C29 S5 111.2(7) . .
C30 C29 S5 121.4(7) . .
O43 C30 O20 121.3(8) . .
O43 C30 C29 119.1(8) . .
O20 C30 C29 119.5(9) . .
O43 C30 Pr5 54.3(5) . 1_554
O20 C30 Pr5 67.8(5) . 1_554
C29 C30 Pr5 167.0(7) . 1_554
O22 C31 O21 127.5(8) . .
O22 C31 C32 118.2(8) . .
O21 C31 C32 114.3(9) . .
C33 C32 C31 127.3(9) . .
C33 C32 S6 112.8(7) . .
C31 C32 S6 119.8(7) . .
C32 C33 C34 111.6(9) . .
C32 C33 H33 124.2 . .
C34 C33 H33 124.2 . .
C35 C34 C33 111.9(8) . .
C35 C34 H34 124.1 . .
C33 C34 H34 124.1 . .
C34 C35 C36 127.9(9) . .
C34 C35 S6 112.6(7) . .
C36 C35 S6 119.4(8) . .
O24 C36 O23 122.3(9) . .
O24 C36 C35 118.9(9) . .
O23 C36 C35 118.7(10) . .
O24 C36 Pr6 52.6(5) . 1_545
O23 C36 Pr6 70.5(5) . 1_545
C35 C36 Pr6 166.9(7) . 1_545
O25 C37 O26 126.7(9) . .
O25 C37 C38 116.9(9) . .
O26 C37 C38 116.3(9) . .
C39 C38 C37 128.0(9) . .
C39 C38 S7 112.0(7) . .
C37 C38 S7 120.0(7) . .
C38 C39 C40 112.3(9) . .
C38 C39 H39 123.8 . .
C40 C39 H39 123.8 . .
C41 C40 C39 112.5(9) . .
C41 C40 H40 123.7 . .
C39 C40 H40 123.7 . .
C40 C41 C42 127.1(9) . .
C40 C41 S7 112.1(7) . .
C42 C41 S7 120.6(7) . .
O27 C42 O28 125.9(9) . .
O27 C42 C41 118.4(9) . .
O28 C42 C41 115.6(9) . .
O30 C43 O29 122.9(8) . .
O30 C43 C44 118.5(8) . .
O29 C43 C44 118.6(9) . .
O30 C43 Pr4 53.9(4) . .
O29 C43 Pr4 69.4(5) . .
C44 C43 Pr4 169.8(7) . .
C45 C44 C43 127.6(8) . .
C45 C44 S8 111.8(7) . .
C43 C44 S8 120.6(7) . .
C44 C45 C46 112.9(8) . .
C44 C45 H45 123.5 . .
C46 C45 H45 123.5 . .
C47 C46 C45 111.9(9) . .
C47 C46 H46 124.1 . .
C45 C46 H46 124.1 . .
C46 C47 C48 125.4(9) . .
C46 C47 S8 111.8(7) . .
C48 C47 S8 122.7(7) . .
O31 C48 O32 125.6(9) . .
O31 C48 C47 120.4(9) . .
O32 C48 C47 113.9(9) . .
O34 C49 O33 126.3(9) . .
O34 C49 C50 116.5(9) . .
O33 C49 C50 117.1(9) . .
C51 C50 C49 126.7(9) . .
C51 C50 S9 112.4(7) . .
C49 C50 S9 120.9(7) . .
C50 C51 C52 112.5(9) . .
C50 C51 H51 123.7 . .
C52 C51 H51 123.7 . .
C53 C52 C51 111.7(9) . .
C53 C52 H52 124.1 . .
C51 C52 H52 124.1 . .
C52 C53 C54 128.8(8) . .
C52 C53 S9 112.4(7) . .
C54 C53 S9 118.8(7) . .
O35 C54 O36 122.7(9) . .
O35 C54 C53 119.1(8) . .
O36 C54 C53 118.1(8) . .
O35 C54 Pr3 54.4(5) . 1_566
O36 C54 Pr3 69.1(5) . 1_566
C53 C54 Pr3 167.9(7) . 1_566
C1 O1 Pr2 128.3(6) . .
C1 O2 Pr1 146.2(7) . .
C6 O3 Pr1 114.7(6) . 2_345
C6 O4 Pr2 169.5(7) . 2_345
C7 O5 Pr1 165.6(6) . .
C7 O5 Pr2 86.8(6) . .
Pr1 O5 Pr2 107.0(2) . .
C7 O6 Pr2 101.4(6) . .
C12 O7 Pr1 169.6(8) . 2_335
C12 O8 Pr5 132.4(6) . 1_545
C13 O9 Pr1 144.0(6) . .
C13 O10 Pr2 133.5(6) . .
C18 O11 Pr1 122.9(6) . 2_334
C18 O12 Pr5 143.7(7) . 1_544
C19 O13 Pr2 142.7(7) . .
C19 O14 Pr3 131.3(6) . .
C24 O15 Pr5 132.0(6) . .
C24 O16 Pr6 139.5(6) . .
C25 O17 Pr2 127.8(7) . .
C25 O18 Pr3 170.7(8) . .
Pr3 O19 Pr2 122.69(18) . .
Pr3 O19 H19A 95(6) . .
Pr2 O19 H19A 106(7) . .
Pr3 O19 H19B 119(7) . .
Pr2 O19 H19B 103(7) . .
H19A O19 H19B 110(4) . .
C30 O20 Pr6 168.7(6) . 1_554
C30 O20 Pr5 87.6(5) . 1_554
Pr6 O20 Pr5 103.75(19) 1_554 1_554
C31 O21 Pr3 136.2(6) . .
C31 O22 Pr4 135.5(6) . .
C36 O23 Pr5 167.4(6) . 1_545
C36 O23 Pr6 85.1(6) . 1_545
Pr5 O23 Pr6 103.5(2) 1_545 1_545
C36 O24 Pr6 104.1(6) . 1_545
C37 O25 Pr3 137.1(6) . .
C37 O26 Pr4 134.1(6) . .
C42 O27 Pr6 133.5(6) . 1_554
C42 O28 Pr4 146.4(7) . 3_254
C43 O29 Pr3 169.2(6) . .
C43 O29 Pr4 86.4(5) . .
Pr3 O29 Pr4 104.19(19) . .
C43 O30 Pr4 102.4(5) . .
C48 O31 Pr4 134.0(6) . 3_255
C48 O32 Pr6 163.1(7) . .
C49 O33 Pr5 134.9(6) . .
C49 O34 Pr6 138.3(6) . .
C54 O35 Pr3 102.4(6) . 1_566
C54 O36 Pr4 168.3(6) . 1_566
C54 O36 Pr3 86.4(5) . 1_566
Pr4 O36 Pr3 105.2(2) 1_566 1_566
Pr6 O42 H42B 107(8) . .
Pr6 O42 H42A 113(8) . .
H42B O42 H42A 108(5) . .
C30 O43 Pr5 102.0(5) . 1_554
Pr1 O44 H44A 128(7) . .
Pr1 O44 H44B 112(6) . .
H44A O44 H44B 106(4) . .
C5 S1 C2 91.8(4) . .
C11 S2 C8 91.6(5) . .
C14 S3 C17 92.2(5) . .
C20 S4 C23 91.3(5) . .
C29 S5 C26 92.2(5) . .
C35 S6 C32 91.0(5) . .
C38 S7 C41 91.1(4) . .
C47 S8 C44 91.5(5) . .
C50 S9 C53 90.9(5) . .
O2 Pr1 O7 137.7(3) . 2_334
O2 Pr1 O3 82.2(2) . 2_344
O7 Pr1 O3 73.9(2) 2_334 2_344
O2 Pr1 O37 139.0(3) . .
O7 Pr1 O37 78.0(3) 2_334 .
O3 Pr1 O37 136.1(3) 2_344 .
O2 Pr1 O11 81.6(2) . 2_335
O7 Pr1 O11 99.1(3) 2_334 2_335
O3 Pr1 O11 145.9(2) 2_344 2_335
O37 Pr1 O11 71.1(3) . 2_335
O2 Pr1 O5 68.7(2) . .
O7 Pr1 O5 153.5(2) 2_334 .
O3 Pr1 O5 115.1(2) 2_344 .
O37 Pr1 O5 79.4(2) . .
O11 Pr1 O5 86.4(2) 2_335 .
O2 Pr1 O9 119.6(2) . .
O7 Pr1 O9 86.9(2) 2_334 .
O3 Pr1 O9 74.1(2) 2_344 .
O37 Pr1 O9 71.4(3) . .
O11 Pr1 O9 139.8(2) 2_335 .
O5 Pr1 O9 72.89(19) . .
O2 Pr1 O44 68.2(2) . .
O7 Pr1 O44 71.1(3) 2_334 .
O3 Pr1 O44 70.9(2) 2_344 .
O37 Pr1 O44 129.2(2) . .
O11 Pr1 O44 75.2(3) 2_335 .
O5 Pr1 O44 135.0(2) . .
O9 Pr1 O44 142.6(3) . .
O13 Pr2 O4 140.6(2) . 2_344
O13 Pr2 O10 136.9(2) . .
O4 Pr2 O10 77.1(2) 2_344 .
O13 Pr2 O1 80.0(2) . .
O4 Pr2 O1 80.3(2) 2_344 .
O10 Pr2 O1 138.2(2) . .
O13 Pr2 O17 82.9(2) . .
O4 Pr2 O17 79.2(2) 2_344 .
O10 Pr2 O17 87.6(2) . .
O1 Pr2 O17 122.0(2) . .
O13 Pr2 O6 78.5(2) . .
O4 Pr2 O6 131.8(2) 2_344 .
O10 Pr2 O6 86.8(3) . .
O1 Pr2 O6 82.6(2) . .
O17 Pr2 O6 145.9(2) . .
O13 Pr2 O19 72.5(2) . .
O4 Pr2 O19 138.5(2) 2_344 .
O10 Pr2 O19 64.7(2) . .
O1 Pr2 O19 139.8(2) . .
O17 Pr2 O19 83.4(2) . .
O6 Pr2 O19 63.9(2) . .
O13 Pr2 O5 121.8(2) . .
O4 Pr2 O5 82.8(2) 2_344 .
O10 Pr2 O5 71.3(2) . .
O1 Pr2 O5 71.3(2) . .
O17 Pr2 O5 154.9(2) . .
O6 Pr2 O5 49.01(19) . .
O19 Pr2 O5 99.03(18) . .
O13 Pr2 C7 99.7(3) . .
O4 Pr2 C7 107.5(3) 2_344 .
O10 Pr2 C7 79.1(3) . .
O1 Pr2 C7 74.7(3) . .
O17 Pr2 C7 163.1(3) . .
O6 Pr2 C7 24.3(2) . .
O19 Pr2 C7 81.5(3) . .
O5 Pr2 C7 24.8(2) . .
O18 Pr3 O29 152.6(2) . .
O18 Pr3 O21 134.2(2) . .
O29 Pr3 O21 72.9(2) . .
O18 Pr3 O14 92.8(2) . .
O29 Pr3 O14 90.0(2) . .
O21 Pr3 O14 76.7(2) . .
O18 Pr3 O25 85.0(2) . .
O29 Pr3 O25 76.30(19) . .
O21 Pr3 O25 129.6(2) . .
O14 Pr3 O25 142.1(2) . .
O18 Pr3 O38 73.7(3) . .
O29 Pr3 O38 81.8(2) . .
O21 Pr3 O38 137.8(2) . .
O14 Pr3 O38 70.0(2) . .
O25 Pr3 O38 73.1(2) . .
O18 Pr3 O35 72.2(2) . 1_544
O29 Pr3 O35 122.7(2) . 1_544
O21 Pr3 O35 84.3(2) . 1_544
O14 Pr3 O35 135.1(2) . 1_544
O25 Pr3 O35 80.0(2) . 1_544
O38 Pr3 O35 137.9(2) . 1_544
O18 Pr3 O19 67.5(2) . .
O29 Pr3 O19 138.4(2) . .
O21 Pr3 O19 67.0(2) . .
O14 Pr3 O19 70.8(2) . .
O25 Pr3 O19 139.8(2) . .
O38 Pr3 O19 122.1(2) . .
O35 Pr3 O19 64.3(2) 1_544 .
O18 Pr3 O36 114.6(2) . 1_544
O29 Pr3 O36 75.20(18) . 1_544
O21 Pr3 O36 69.44(19) . 1_544
O14 Pr3 O36 145.7(2) . 1_544
O25 Pr3 O36 64.7(2) . 1_544
O38 Pr3 O36 135.4(2) . 1_544
O35 Pr3 O36 47.53(18) 1_544 1_544
O19 Pr3 O36 99.91(17) . 1_544
O18 Pr3 C54 91.9(3) . 1_544
O29 Pr3 C54 99.7(2) . 1_544
O21 Pr3 C54 78.0(2) . 1_544
O14 Pr3 C54 148.8(2) . 1_544
O25 Pr3 C54 69.0(2) . 1_544
O38 Pr3 C54 140.5(2) . 1_544
O35 Pr3 C54 23.2(2) 1_544 1_544
O19 Pr3 C54 82.7(2) . 1_544
O36 Pr3 C54 24.5(2) 1_544 1_544
O28 Pr4 O36 156.3(2) 3_245 1_544
O28 Pr4 O26 126.7(2) 3_245 .
O36 Pr4 O26 75.0(2) 1_544 .
O28 Pr4 O31 85.7(2) 3_245 3_244
O36 Pr4 O31 90.1(2) 1_544 3_244
O26 Pr4 O31 79.3(2) . 3_244
O28 Pr4 O22 88.4(2) 3_245 .
O36 Pr4 O22 80.80(19) 1_544 .
O26 Pr4 O22 131.6(2) . .
O31 Pr4 O22 142.5(2) 3_244 .
O28 Pr4 O39 79.0(2) 3_245 .
O36 Pr4 O39 77.6(2) 1_544 .
O26 Pr4 O39 138.9(2) . .
O31 Pr4 O39 70.6(2) 3_244 .
O22 Pr4 O39 71.9(2) . .
O28 Pr4 O30 74.6(2) 3_245 .
O36 Pr4 O30 123.1(2) 1_544 .
O26 Pr4 O30 80.2(2) . .
O31 Pr4 O30 134.1(2) 3_244 .
O22 Pr4 O30 79.0(2) . .
O39 Pr4 O30 141.0(2) . .
O28 Pr4 O29 119.17(19) 3_245 .
O36 Pr4 O29 75.41(18) 1_544 .
O26 Pr4 O29 67.63(19) . .
O31 Pr4 O29 146.2(2) 3_244 .
O22 Pr4 O29 65.95(19) . .
O39 Pr4 O29 132.7(2) . .
O30 Pr4 O29 47.78(18) . .
O28 Pr4 C43 96.1(2) 3_245 .
O36 Pr4 C43 99.7(2) 1_544 .
O26 Pr4 C43 74.1(2) . .
O31 Pr4 C43 148.1(2) 3_244 .
O22 Pr4 C43 69.4(2) . .
O39 Pr4 C43 141.2(2) . .
O30 Pr4 C43 23.6(2) . .
O29 Pr4 C43 24.2(2) . .
O12 Pr5 O23 165.1(2) 1_566 1_565
O12 Pr5 O33 99.3(2) 1_566 .
O23 Pr5 O33 81.3(2) 1_565 .
O12 Pr5 O15 111.7(2) 1_566 .
O23 Pr5 O15 76.8(2) 1_565 .
O33 Pr5 O15 134.5(2) . .
O12 Pr5 O8 81.7(2) 1_566 1_565
O23 Pr5 O8 89.1(2) 1_565 1_565
O33 Pr5 O8 144.1(2) . 1_565
O15 Pr5 O8 75.2(2) . 1_565
O12 Pr5 O41 79.0(3) 1_566 .
O23 Pr5 O41 87.1(3) 1_565 .
O33 Pr5 O41 72.6(3) . .
O15 Pr5 O41 143.9(4) . .
O8 Pr5 O41 72.4(3) 1_565 .
O12 Pr5 O43 69.2(2) 1_566 1_556
O23 Pr5 O43 125.5(2) 1_565 1_556
O33 Pr5 O43 82.4(2) . 1_556
O15 Pr5 O43 78.7(2) . 1_556
O8 Pr5 O43 129.7(2) 1_565 1_556
O41 Pr5 O43 135.4(4) . 1_556
O12 Pr5 O20 116.56(19) 1_566 1_556
O23 Pr5 O20 77.57(19) 1_565 1_556
O33 Pr5 O20 66.9(2) . 1_556
O15 Pr5 O20 69.56(19) . 1_556
O8 Pr5 O20 144.3(2) 1_565 1_556
O41 Pr5 O20 138.3(2) . 1_556
O43 Pr5 O20 48.23(18) 1_556 1_556
O12 Pr5 C30 92.0(2) 1_566 1_556
O23 Pr5 C30 102.3(2) 1_565 1_556
O33 Pr5 C30 71.4(2) . 1_556
O15 Pr5 C30 74.8(2) . 1_556
O8 Pr5 C30 144.5(2) 1_565 1_556
O41 Pr5 C30 140.8(4) . 1_556
O43 Pr5 C30 23.7(2) 1_556 1_556
O20 Pr5 C30 24.7(2) 1_556 1_556
O32 Pr6 O34 138.3(2) . .
O32 Pr6 O20 149.4(2) . 1_556
O34 Pr6 O20 71.4(2) . 1_556
O32 Pr6 O27 90.5(2) . 1_556
O34 Pr6 O27 77.6(2) . 1_556
O20 Pr6 O27 90.5(2) 1_556 1_556
O32 Pr6 O40 75.4(2) . .
O34 Pr6 O40 133.9(2) . .
O20 Pr6 O40 76.1(2) 1_556 .
O27 Pr6 O40 70.9(2) 1_556 .
O32 Pr6 O24 73.3(2) . 1_565
O34 Pr6 O24 89.7(2) . 1_565
O20 Pr6 O24 122.5(2) 1_556 1_565
O27 Pr6 O24 138.9(2) 1_556 1_565
O40 Pr6 O24 135.8(2) . 1_565
O32 Pr6 O16 84.5(2) . .
O34 Pr6 O16 128.2(2) . .
O20 Pr6 O16 76.20(19) 1_556 .
O27 Pr6 O16 142.2(2) 1_556 .
O40 Pr6 O16 71.6(2) . .
O24 Pr6 O16 74.9(2) 1_565 .
O32 Pr6 O42 69.1(3) . .
O34 Pr6 O42 69.3(2) . .
O20 Pr6 O42 139.1(2) 1_556 .
O27 Pr6 O42 70.6(2) 1_556 .
O40 Pr6 O42 126.4(2) . .
O24 Pr6 O42 68.3(3) 1_565 .
O16 Pr6 O42 139.4(2) . .
O32 Pr6 O23 117.0(2) . 1_565
O34 Pr6 O23 69.5(2) . 1_565
O20 Pr6 O23 75.19(18) 1_556 1_565
O27 Pr6 O23 146.8(2) 1_556 1_565
O40 Pr6 O23 131.2(2) . 1_565
O24 Pr6 O23 47.5(2) 1_565 1_565
O16 Pr6 O23 63.78(19) . 1_565
O42 Pr6 O23 100.8(2) . 1_565
O32 Pr6 C36 93.9(3) . 1_565
O34 Pr6 C36 81.1(2) . 1_565
O20 Pr6 C36 99.2(2) 1_556 1_565
O27 Pr6 C36 152.3(3) 1_556 1_565
O40 Pr6 C36 136.5(2) . 1_565
O24 Pr6 C36 23.3(2) 1_565 1_565
O16 Pr6 C36 65.4(2) . 1_565
O42 Pr6 C36 85.5(3) . 1_565
O23 Pr6 C36 24.4(2) 1_565 1_565
C55 N1 C56 118(2) . .
C55 N1 C58 114(2) . .
C56 N1 C58 127(3) . .
O37 C55 N1 129(4) . .
O37 C55 H55 115.5 . .
N1 C55 H55 115.5 . .
N1 C56 C57 112(2) . .
N1 C56 H56A 109.3 . .
C57 C56 H56A 109.3 . .
N1 C56 H56B 109.3 . .
C57 C56 H56B 109.3 . .
H56A C56 H56B 107.9 . .
C56 C57 H57A 109.5 . .
C56 C57 H57B 109.5 . .
H57A C57 H57B 109.5 . .
C56 C57 H57C 109.5 . .
H57A C57 H57C 109.5 . .
H57B C57 H57C 109.5 . .
N1 C58 C59 102(2) . .
N1 C58 H58A 111.4 . .
C59 C58 H58A 111.4 . .
N1 C58 H58B 111.4 . .
C59 C58 H58B 111.4 . .
H58A C58 H58B 109.2 . .
C58 C59 H59A 109.5 . .
C58 C59 H59B 109.5 . .
H59A C59 H59B 109.5 . .
C58 C59 H59C 109.5 . .
H59A C59 H59C 109.5 . .
H59B C59 H59C 109.5 . .
C55' N1' C56' 122(2) . .
C55' N1' C58' 117(2) . .
C56' N1' C58' 117(3) . .
O37 C55' N1' 115(3) . .
O37 C55' H55' 122.5 . .
N1' C55' H55' 122.5 . .
N1' C56' C57' 116(3) . .
N1' C56' H56C 108.3 . .
C57' C56' H56C 108.3 . .
N1' C56' H56D 108.3 . .
C57' C56' H56D 108.3 . .
H56C C56' H56D 107.4 . .
C56' C57' H57D 109.5 . .
C56' C57' H57E 109.5 . .
H57D C57' H57E 109.5 . .
C56' C57' H57F 109.5 . .
H57D C57' H57F 109.5 . .
H57E C57' H57F 109.5 . .
N1' C58' C59' 107(2) . .
N1' C58' H58C 110.3 . .
C59' C58' H58C 110.3 . .
N1' C58' H58D 110.3 . .
C59' C58' H58D 110.3 . .
H58C C58' H58D 108.6 . .
C58' C59' H59D 109.5 . .
C58' C59' H59E 109.5 . .
H59D C59' H59E 109.5 . .
C58' C59' H59F 109.5 . .
H59D C59' H59F 109.5 . .
H59E C59' H59F 109.5 . .
C60 O38 Pr3 128.3(7) . .
C60 N2 C63 120.4(13) . .
C60 N2 C61 116.5(15) . .
C63 N2 C61 121.3(13) . .
O38 C60 N2 123.3(12) . .
O38 C60 H60 118.3 . .
N2 C60 H60 118.3 . .
C62 C61 N2 111.9(18) . .
C62 C61 H61A 109.2 . .
N2 C61 H61A 109.2 . .
C62 C61 H61B 109.2 . .
N2 C61 H61B 109.2 . .
H61A C61 H61B 107.9 . .
C61 C62 H62A 109.5 . .
C61 C62 H62B 109.5 . .
H62A C62 H62B 109.5 . .
C61 C62 H62C 109.5 . .
H62A C62 H62C 109.5 . .
H62B C62 H62C 109.5 . .
N2 C63 C64 108.7(17) . .
N2 C63 H63A 110.0 . .
C64 C63 H63A 110.0 . .
N2 C63 H63B 110.0 . .
C64 C63 H63B 110.0 . .
H63A C63 H63B 108.3 . .
C63 C64 H64A 109.5 . .
C63 C64 H64B 109.5 . .
H64A C64 H64B 109.5 . .
C63 C64 H64C 109.5 . .
H64A C64 H64C 109.5 . .
H64B C64 H64C 109.5 . .
C65 N3 C68 120.6(18) . .
C65 N3 C66 118(2) . .
C68 N3 C66 121(2) . .
O39 C65 N3 125(3) . .
O39 C65 H65 117.3 . .
N3 C65 H65 117.3 . .
N3 C66 C67 110(2) . .
N3 C66 H66A 109.6 . .
C67 C66 H66A 109.6 . .
N3 C66 H66B 109.6 . .
C67 C66 H66B 109.6 . .
H66A C66 H66B 108.1 . .
C66 C67 H67A 109.5 . .
C66 C67 H67B 109.5 . .
H67A C67 H67B 109.5 . .
C66 C67 H67C 109.5 . .
H67A C67 H67C 109.5 . .
H67B C67 H67C 109.5 . .
N3 C68 C69 114(2) . .
N3 C68 H68A 108.9 . .
C69 C68 H68A 108.9 . .
N3 C68 H68B 108.8 . .
C69 C68 H68B 108.8 . .
H68A C68 H68B 107.7 . .
C68 C69 H69A 109.5 . .
C68 C69 H69B 109.5 . .
H69A C69 H69B 109.5 . .
C68 C69 H69C 109.5 . .
H69A C69 H69C 109.5 . .
H69B C69 H69C 109.5 . .
C65' N3' C68' 120.0(16) . .
C65' N3' C66' 118.6(15) . .
C68' N3' C66' 121.1(17) . .
O39 C65' N3' 120.7(19) . .
O39 C65' H65' 119.7 . .
N3' C65' H65' 119.6 . .
N3' C66' C67' 108.7(17) . .
N3' C66' H66C 109.9 . .
C67' C66' H66C 109.9 . .
N3' C66' H66D 109.9 . .
C67' C66' H66D 109.9 . .
H66C C66' H66D 108.3 . .
C66' C67' H67D 109.5 . .
C66' C67' H67E 109.5 . .
H67D C67' H67E 109.5 . .
C66' C67' H67F 109.5 . .
H67D C67' H67F 109.5 . .
H67E C67' H67F 109.5 . .
N3' C68' C69' 110.3(18) . .
N3' C68' H68C 109.6 . .
C69' C68' H68C 109.6 . .
N3' C68' H68D 109.6 . .
C69' C68' H68D 109.6 . .
H68C C68' H68D 108.1 . .
C68' C69' H69D 109.5 . .
C68' C69' H69E 109.5 . .
H69D C69' H69E 109.5 . .
C68' C69' H69F 109.5 . .
H69D C69' H69F 109.5 . .
H69E C69' H69F 109.5 . .
C70 O40 Pr6 126.8(7) . .
C70 N4 C71 123.8(13) . .
C70 N4 C73 119.5(11) . .
C71 N4 C73 116.7(12) . .
O40 C70 N4 123.7(11) . .
O40 C70 H70 118.1 . .
N4 C70 H70 118.1 . .
N4 C71 C72 113.7(14) . .
N4 C71 H71A 108.8 . .
C72 C71 H71A 108.8 . .
N4 C71 H71B 108.8 . .
C72 C71 H71B 108.8 . .
H71A C71 H71B 107.7 . .
C71 C72 H72A 109.5 . .
C71 C72 H72B 109.5 . .
H72A C72 H72B 109.5 . .
C71 C72 H72C 109.5 . .
H72A C72 H72C 109.5 . .
H72B C72 H72C 109.5 . .
N4 C73 C74 107.9(15) . .
N4 C73 H73A 110.1 . .
C74 C73 H73A 110.1 . .
N4 C73 H73B 110.1 . .
C74 C73 H73B 110.1 . .
H73A C73 H73B 108.4 . .
C73 C74 H74A 109.5 . .
C73 C74 H74B 109.5 . .
H74A C74 H74B 109.5 . .
C73 C74 H74C 109.5 . .
H74A C74 H74C 109.5 . .
H74B C74 H74C 109.5 . .
C76 N5 C75 117(2) . .
C76 N5 C78 120(3) . .
C75 N5 C78 115(2) . .
O41 C75 N5 117(3) . .
O41 C75 H75 121.7 . .
N5 C75 H75 121.7 . .
N5 C76 C77 122(4) . .
N5 C76 H76A 106.8 . .
C77 C76 H76A 106.8 . .
N5 C76 H76B 106.8 . .
C77 C76 H76B 106.8 . .
H76A C76 H76B 106.6 . .
C76 C77 H77A 109.5 . .
C76 C77 H77B 109.4 . .
H77A C77 H77B 109.5 . .
C76 C77 H77C 109.5 . .
H77A C77 H77C 109.5 . .
H77B C77 H77C 109.5 . .
N5 C78 C79 96(3) . .
N5 C78 H78A 112.6 . .
C79 C78 H78A 112.6 . .
N5 C78 H78B 112.6 . .
C79 C78 H78B 112.6 . .
H78A C78 H78B 110.1 . .
C78 C79 H79A 109.5 . .
C78 C79 H79B 109.5 . .
H79A C79 H79B 109.5 . .
C78 C79 H79C 109.5 . .
H79A C79 H79C 109.5 . .
H79B C79 H79C 109.5 . .
C75' N5' C76' 121(2) . .
C75' N5' C78' 116(2) . .
C76' N5' C78' 120(3) . .
O41 C75' N5' 127(3) . .
O41 C75' H75' 116.7 . .
N5' C75' H75' 116.8 . .
N5' C76' C77' 121(3) . .
N5' C76' H76C 107.1 . .
C77' C76' H76C 107.2 . .
N5' C76' H76D 107.2 . .
C77' C76' H76D 107.2 . .
H76C C76' H76D 106.8 . .
C76' C77' H77D 109.5 . .
C76' C77' H77E 109.5 . .
H77D C77' H77E 109.5 . .
C76' C77' H77F 109.5 . .
H77D C77' H77F 109.5 . .
H77E C77' H77F 109.5 . .
N5' C78' C79' 98(3) . .
N5' C78' H78C 112.2 . .
C79' C78' H78C 112.2 . .
N5' C78' H78D 112.2 . .
C79' C78' H78D 112.2 . .
H78C C78' H78D 109.8 . .
C78' C79' H79D 109.5 . .
C78' C79' H79E 109.5 . .
H79D C79' H79E 109.5 . .
C78' C79' H79F 109.5 . .
H79D C79' H79F 109.5 . .
H79E C79' H79F 109.5 . .
C55 O37 Pr1 130(2) . .
C55' O37 Pr1 129.9(19) . .
C65' O39 Pr4 128.5(12) . .
C65 O39 Pr4 123.5(19) . .
C75' O41 Pr5 126.8(18) . .
C75 O41 Pr5 146(2) . .

loop_
_geom_bond_atom_site_label_1
_geom_bond_atom_site_label_2
_geom_bond_distance
_geom_bond_site_symmetry_2
C1 O2 1.241(11) .
C1 O1 1.258(12) .
C1 C2 1.474(12) .
C2 C3 1.339(13) .
C2 S1 1.711(9) .
C3 C4 1.413(13) .
C3 H3 0.9300 .
C4 C5 1.340(13) .
C4 H4 0.9300 .
C5 C6 1.461(12) .
C5 S1 1.701(9) .
C6 O3 1.240(12) .
C6 O4 1.258(11) .
C7 O6 1.253(12) .
C7 O5 1.254(11) .
C7 C8 1.469(13) .
C7 Pr2 2.987(10) .
C8 C9 1.356(14) .
C8 S2 1.711(9) .
C9 C10 1.429(13) .
C9 H9 0.9300 .
C10 C11 1.333(14) .
C10 H10 0.9300 .
C11 C12 1.477(12) .
C11 S2 1.709(10) .
C12 O7 1.231(12) .
C12 O8 1.248(12) .
C13 O9 1.245(12) .
C13 O10 1.261(12) .
C13 C14 1.477(13) .
C14 C15 1.336(13) .
C14 S3 1.695(10) .
C15 C16 1.411(13) .
C15 H15 0.9300 .
C16 C17 1.336(14) .
C16 H16 0.9300 .
C17 C18 1.482(13) .
C17 S3 1.698(10) .
C18 O12 1.251(12) .
C18 O11 1.257(13) .
C19 O14 1.231(13) .
C19 O13 1.261(12) .
C19 C20 1.496(14) .
C20 C21 1.347(13) .
C20 S4 1.698(10) .
C21 C22 1.409(12) .
C21 H21 0.9300 .
C22 C23 1.365(13) .
C22 H22 0.9300 .
C23 C24 1.497(13) .
C23 S4 1.705(10) .
C24 O16 1.224(11) .
C24 O15 1.272(12) .
C25 O17 1.233(12) .
C25 O18 1.249(12) .
C25 C26 1.487(14) .
C26 C27 1.357(13) .
C26 S5 1.706(10) .
C27 C28 1.400(12) .
C27 H27 0.9300 .
C28 C29 1.346(13) .
C28 H28 0.9300 .
C29 C30 1.460(12) .
C29 S5 1.706(9) .
C30 O43 1.249(12) .
C30 O20 1.270(11) .
C30 Pr5 3.037(9) 1_554
C31 O22 1.226(11) .
C31 O21 1.273(11) .
C31 C32 1.502(12) .
C32 C33 1.347(13) .
C32 S6 1.705(9) .
C33 C34 1.434(13) .
C33 H33 0.9300 .
C34 C35 1.349(13) .
C34 H34 0.9300 .
C35 C36 1.485(13) .
C35 S6 1.705(9) .
C36 O24 1.242(12) .
C36 O23 1.263(11) .
C36 Pr6 3.048(10) 1_545
C37 O25 1.255(12) .
C37 O26 1.259(12) .
C37 C38 1.487(12) .
C38 C39 1.348(13) .
C38 S7 1.701(9) .
C39 C40 1.403(13) .
C39 H39 0.9300 .
C40 C41 1.341(13) .
C40 H40 0.9300 .
C41 C42 1.491(13) .
C41 S7 1.702(10) .
C42 O27 1.238(12) .
C42 O28 1.244(11) .
C43 O30 1.249(12) .
C43 O29 1.252(11) .
C43 C44 1.477(12) .
C43 Pr4 3.043(9) .
C44 C45 1.346(13) .
C44 S8 1.712(8) .
C45 C46 1.413(12) .
C45 H45 0.9300 .
C46 C47 1.366(13) .
C46 H46 0.9300 .
C47 C48 1.484(13) .
C47 S8 1.703(9) .
C48 O31 1.222(12) .
C48 O32 1.261(11) .
C49 O34 1.253(11) .
C49 O33 1.262(12) .
C49 C50 1.494(13) .
C50 C51 1.342(13) .
C50 S9 1.701(9) .
C51 C52 1.413(12) .
C51 H51 0.9300 .
C52 C53 1.351(13) .
C52 H52 0.9300 .
C53 C54 1.479(12) .
C53 S9 1.705(9) .
C54 O35 1.226(11) .
C54 O36 1.264(11) .
C54 Pr3 3.040(10) 1_566
O1 Pr2 2.432(6) .
O2 Pr1 2.380(6) .
O3 Pr1 2.451(6) 2_345
O4 Pr2 2.352(6) 2_345
O5 Pr1 2.505(6) .
O5 Pr2 2.783(6) .
O6 Pr2 2.475(6) .
O7 Pr1 2.398(7) 2_335
O8 Pr5 2.429(6) 1_545
O9 Pr1 2.508(6) .
O10 Pr2 2.378(6) .
O11 Pr1 2.469(6) 2_334
O12 Pr5 2.327(6) 1_544
O13 Pr2 2.343(6) .
O14 Pr3 2.462(6) .
O15 Pr5 2.425(6) .
O16 Pr6 2.533(6) .
O17 Pr2 2.475(6) .
O18 Pr3 2.358(6) .
O19 Pr3 2.675(5) .
O19 Pr2 2.720(5) .
O19 H19A 0.85(3) .
O19 H19B 0.84(3) .
O20 Pr6 2.446(6) 1_554
O20 Pr5 2.814(6) 1_554
O21 Pr3 2.429(6) .
O22 Pr4 2.463(6) .
O23 Pr5 2.379(6) 1_545
O23 Pr6 2.884(7) 1_545
O24 Pr6 2.497(7) 1_545
O25 Pr3 2.495(6) .
O26 Pr4 2.401(6) .
O27 Pr6 2.458(6) 1_554
O28 Pr4 2.332(6) 3_254
O29 Pr3 2.420(6) .
O29 Pr4 2.854(6) .
O30 Pr4 2.519(6) .
O31 Pr4 2.453(6) 3_255
O32 Pr6 2.351(6) .
O33 Pr5 2.418(6) .
O34 Pr6 2.415(6) .
O35 Pr3 2.530(6) 1_566
O36 Pr4 2.394(6) 1_566
O36 Pr3 2.845(6) 1_566
O42 Pr6 2.632(6) .
O42 H42B 0.86(3) .
O42 H42A 0.86(3) .
O43 Pr5 2.521(6) 1_554
O44 Pr1 2.574(6) .
O44 H44A 0.86(3) .
O44 H44B 0.86(3) .
Pr1 O7 2.398(7) 2_334
Pr1 O3 2.451(6) 2_344
Pr1 O37 2.463(6) .
Pr1 O11 2.469(6) 2_335
Pr2 O4 2.352(6) 2_344
Pr3 O38 2.503(7) .
Pr3 O35 2.530(6) 1_544
Pr3 O36 2.845(6) 1_544
Pr3 C54 3.040(10) 1_544
Pr4 O28 2.331(6) 3_245
Pr4 O36 2.394(6) 1_544
Pr4 O31 2.453(6) 3_244
Pr4 O39 2.467(7) .
Pr5 O12 2.327(6) 1_566
Pr5 O23 2.379(6) 1_565
Pr5 O8 2.429(6) 1_565
Pr5 O41 2.464(7) .
Pr5 O43 2.521(6) 1_556
Pr5 O20 2.814(6) 1_556
Pr5 C30 3.037(9) 1_556
Pr6 O20 2.446(6) 1_556
Pr6 O27 2.458(6) 1_556
Pr6 O40 2.472(6) .
Pr6 O24 2.497(7) 1_565
Pr6 O23 2.884(7) 1_565
Pr6 C36 3.048(10) 1_565
N1 C55 1.41(2) .
N1 C56 1.48(2) .
N1 C58 1.54(2) .
C55 O37 1.11(4) .
C55 H55 0.9300 .
C56 C57 1.50(3) .
C56 H56A 0.9700 .
C56 H56B 0.9700 .
C57 H57A 0.9600 .
C57 H57B 0.9600 .
C57 H57C 0.9600 .
C58 C59 1.62(3) .
C58 H58A 0.9700 .
C58 H58B 0.9700 .
C59 H59A 0.9600 .
C59 H59B 0.9600 .
C59 H59C 0.9600 .
N1' C55' 1.40(2) .
N1' C56' 1.44(2) .
N1' C58' 1.49(2) .
C55' O37 1.24(4) .
C55' H55' 0.9300 .
C56' C57' 1.47(3) .
C56' H56C 0.9700 .
C56' H56D 0.9700 .
C57' H57D 0.9600 .
C57' H57E 0.9600 .
C57' H57F 0.9600 .
C58' C59' 1.57(3) .
C58' H58C 0.9700 .
C58' H58D 0.9700 .
C59' H59D 0.9600 .
C59' H59E 0.9600 .
C59' H59F 0.9600 .
O38 C60 1.219(13) .
N2 C60 1.349(13) .
N2 C63 1.478(18) .
N2 C61 1.526(17) .
C60 H60 0.9300 .
C61 C62 1.45(2) .
C61 H61A 0.9700 .
C61 H61B 0.9700 .
C62 H62A 0.9600 .
C62 H62B 0.9600 .
C62 H62C 0.9600 .
C63 C64 1.49(2) .
C63 H63A 0.9700 .
C63 H63B 0.9700 .
C64 H64A 0.9600 .
C64 H64B 0.9600 .
C64 H64C 0.9600 .
N3 C65 1.37(2) .
N3 C68 1.47(2) .
N3 C66 1.47(2) .
C65 O39 1.23(2) .
C65 H65 0.9300 .
C66 C67 1.53(3) .
C66 H66A 0.9700 .
C66 H66B 0.9700 .
C67 H67A 0.9600 .
C67 H67B 0.9600 .
C67 H67C 0.9600 .
C68 C69 1.50(3) .
C68 H68A 0.9700 .
C68 H68B 0.9700 .
C69 H69A 0.9600 .
C69 H69B 0.9600 .
C69 H69C 0.9600 .
N3' C65' 1.353(19) .
N3' C68' 1.471(19) .
N3' C66' 1.48(2) .
C65' O39 1.210(17) .
C65' H65' 0.9300 .
C66' C67' 1.54(2) .
C66' H66C 0.9700 .
C66' H66D 0.9700 .
C67' H67D 0.9600 .
C67' H67E 0.9600 .
C67' H67F 0.9600 .
C68' C69' 1.54(2) .
C68' H68C 0.9700 .
C68' H68D 0.9700 .
C69' H69D 0.9600 .
C69' H69E 0.9600 .
C69' H69F 0.9600 .
O40 C70 1.220(11) .
N4 C70 1.333(12) .
N4 C71 1.455(15) .
N4 C73 1.487(17) .
C70 H70 0.9300 .
C71 C72 1.491(19) .
C71 H71A 0.9700 .
C71 H71B 0.9700 .
C72 H72A 0.9600 .
C72 H72B 0.9600 .
C72 H72C 0.9600 .
C73 C74 1.491(19) .
C73 H73A 0.9700 .
C73 H73B 0.9700 .
C74 H74A 0.9600 .
C74 H74B 0.9600 .
C74 H74C 0.9600 .
N5 C76 1.45(2) .
N5 C75 1.49(2) .
N5 C78 1.50(2) .
C75 O41 1.20(2) .
C75 H75 0.9300 .
C76 C77 1.51(3) .
C76 H76A 0.9700 .
C76 H76B 0.9700 .
C77 H77A 0.9600 .
C77 H77B 0.9600 .
C77 H77C 0.9600 .
C78 C79 1.56(3) .
C78 H78A 0.9700 .
C78 H78B 0.9700 .
C79 H79A 0.9600 .
C79 H79B 0.9600 .
C79 H79C 0.9600 .
N5' C75' 1.43(2) .
N5' C76' 1.46(2) .
N5' C78' 1.51(2) .
C75' O41 1.13(2) .
C75' H75' 0.9300 .
C76' C77' 1.51(3) .
C76' H76C 0.9700 .
C76' H76D 0.9700 .
C77' H77D 0.9600 .
C77' H77E 0.9600 .
C77' H77F 0.9600 .
C78' C79' 1.52(3) .
C78' H78C 0.9700 .
C78' H78D 0.9700 .
C79' H79D 0.9600 .
C79' H79E 0.9600 .
C79' H79F 0.9600 .

loop_
_geom_hbond_atom_site_label_D
_geom_hbond_atom_site_label_H
_geom_hbond_atom_site_label_A
_geom_hbond_distance_DH
_geom_hbond_distance_HA
_geom_hbond_distance_DA
_geom_hbond_angle_DHA
_geom_hbond_site_symmetry_A
C4 H4 O17 0.93 2.49 3.385(12) 161.3 2_345
C4 H4 S5 0.93 2.96 3.607(10) 127.7 2_345
C4 H4 O17 0.93 2.49 3.385(12) 161.3 2_345
C4 H4 S5 0.93 2.96 3.607(10) 127.7 2_345
C9 H9 O11 0.93 2.64 3.412(13) 141.2 2_335
C16 H16 O33 0.93 2.62 3.500(12) 158.0 1_544
C21 H21 S1 0.93 2.88 3.480(10) 123.3 .
C27 H27 S7 0.93 2.87 3.337(10) 112.6 .
C28 H28 S7 0.93 2.93 3.364(11) 110.3 .
C34 H34 O8 0.93 2.53 3.399(11) 156.2 .
C34 H34 S2 0.93 3.01 3.566(9) 119.6 .
C40 H40 S6 0.93 2.87 3.537(10) 129.3 3_254
C46 H46 S4 0.93 2.88 3.336(10) 111.4 .
C52 H52 O31 0.93 2.53 3.409(12) 158.4 3_255
C59 H59A S5 0.96 2.95 3.73(3) 140.0 1_545
C59 H59B S3 0.96 2.77 3.56(5) 139.7 .
C57' H57D S1 0.96 2.79 3.37(4) 119.3 1_545
C59' H59D O17 0.96 2.49 3.39(4) 157.4 1_545
C65 H65 O28 0.93 2.54 3.05(4) 114.8 3_245
C69 H69A S8 0.96 2.76 3.63(4) 151.0 1_545
C67' H67E S8 0.96 2.89 3.49(3) 121.3 3_244
C72 H72A S6 0.96 2.91 3.85(2) 170.2 .
C76 H76A O41 0.97 2.22 2.72(4) 110.3 .
C78 H78A O44 0.97 2.66 3.55(4) 152.6 2_355
C75' H75' O8 0.93 2.25 2.89(3) 126.0 1_565
C77' H77D S5 0.96 2.79 3.75(4) 172.2 1_566
O19 H19A O35 0.85(3) 2.20(8) 2.773(9) 125(8) 1_544
O19 H19B O6 0.84(3) 2.33(9) 2.755(10) 112(8) .
O42 H42B O26 0.86(3) 2.26(11) 2.757(9) 117(10) 3_255
O44 H44A O43 0.86(3) 2.20(7) 2.883(10) 137(8) 2_345
O44 H44B O15 0.86(3) 2.03(5) 2.818(9) 151(8) 2_344

loop_
_geom_torsion_atom_site_label_1
_geom_torsion_atom_site_label_2
_geom_torsion_atom_site_label_3
_geom_torsion_atom_site_label_4
_geom_torsion
_geom_torsion_site_symmetry_1
_geom_torsion_site_symmetry_4
O2 C1 C2 C3 -1.9(17) . .
O1 C1 C2 C3 178.9(11) . .
O2 C1 C2 S1 179.4(7) . .
O1 C1 C2 S1 0.2(14) . .
C1 C2 C3 C4 -179.1(11) . .
S1 C2 C3 C4 -0.3(15) . .
C2 C3 C4 C5 0.7(18) . .
C3 C4 C5 C6 179.3(11) . .
C3 C4 C5 S1 -0.8(15) . .
C4 C5 C6 O3 176.3(12) . .
S1 C5 C6 O3 -3.5(14) . .
C4 C5 C6 O4 -4.0(18) . .
S1 C5 C6 O4 176.1(8) . .
O6 C7 C8 C9 175.1(12) . .
O5 C7 C8 C9 -5.2(19) . .
O6 C7 C8 S2 -6.6(14) . .
O5 C7 C8 S2 173.1(8) . .
C7 C8 C9 C10 179.0(11) . .
S2 C8 C9 C10 0.6(14) . .
C8 C9 C10 C11 -1.9(17) . .
C9 C10 C11 C12 -175.9(12) . .
C9 C10 C11 S2 2.4(15) . .
C10 C11 C12 O7 9.8(19) . .
S2 C11 C12 O7 -168.4(9) . .
C10 C11 C12 O8 -168.2(12) . .
S2 C11 C12 O8 13.7(15) . .
O9 C13 C14 C15 -170.0(12) . .
O10 C13 C14 C15 8.7(18) . .
O9 C13 C14 S3 5.0(15) . .
O10 C13 C14 S3 -176.3(8) . .
C13 C14 C15 C16 173.2(12) . .
S3 C14 C15 C16 -2.2(16) . .
C14 C15 C16 C17 1.6(19) . .
C15 C16 C17 C18 -174.3(12) . .
C15 C16 C17 S3 -0.2(16) . .
C16 C17 C18 O12 12.7(18) . .
S3 C17 C18 O12 -160.9(8) . .
C16 C17 C18 O11 -170.2(12) . .
S3 C17 C18 O11 16.3(15) . .
O14 C19 C20 C21 179.8(11) . .
O13 C19 C20 C21 -1.7(18) . .
O14 C19 C20 S4 -5.8(16) . .
O13 C19 C20 S4 172.7(8) . .
C19 C20 C21 C22 174.4(11) . .
S4 C20 C21 C22 -0.4(13) . .
C20 C21 C22 C23 0.3(14) . .
C21 C22 C23 C24 -174.8(10) . .
C21 C22 C23 S4 -0.1(12) . .
C22 C23 C24 O16 168.0(11) . .
S4 C23 C24 O16 -6.4(14) . .
C22 C23 C24 O15 -11.1(16) . .
S4 C23 C24 O15 174.5(7) . .
O17 C25 C26 C27 157.5(12) . .
O18 C25 C26 C27 -22.3(18) . .
O17 C25 C26 S5 -23.5(17) . .
O18 C25 C26 S5 156.7(9) . .
C25 C26 C27 C28 177.7(11) . .
S5 C26 C27 C28 -1.4(14) . .
C26 C27 C28 C29 -0.4(16) . .
C27 C28 C29 C30 -179.3(10) . .
C27 C28 C29 S5 2.1(13) . .
C28 C29 C30 O43 -173.8(10) . .
S5 C29 C30 O43 4.8(13) . .
C28 C29 C30 O20 8.9(16) . .
S5 C29 C30 O20 -172.6(7) . .
C28 C29 C30 Pr5 130(3) . 1_554
S5 C29 C30 Pr5 -51(3) . 1_554
O22 C31 C32 C33 -171.3(10) . .
O21 C31 C32 C33 9.6(16) . .
O22 C31 C32 S6 5.4(13) . .
O21 C31 C32 S6 -173.7(7) . .
C31 C32 C33 C34 177.3(10) . .
S6 C32 C33 C34 0.4(12) . .
C32 C33 C34 C35 -0.6(14) . .
C33 C34 C35 C36 -177.6(10) . .
C33 C34 C35 S6 0.5(12) . .
C34 C35 C36 O24 -177.5(10) . .
S6 C35 C36 O24 4.5(13) . .
C34 C35 C36 O23 1.8(16) . .
S6 C35 C36 O23 -176.2(7) . .
C34 C35 C36 Pr6 -131(3) . 1_545
S6 C35 C36 Pr6 51(3) . 1_545
O25 C37 C38 C39 177.2(11) . .
O26 C37 C38 C39 -0.1(16) . .
O25 C37 C38 S7 -2.3(13) . .
O26 C37 C38 S7 -179.6(7) . .
C37 C38 C39 C40 -178.9(10) . .
S7 C38 C39 C40 0.6(14) . .
C38 C39 C40 C41 0.0(16) . .
C39 C40 C41 C42 174.3(11) . .
C39 C40 C41 S7 -0.6(14) . .
C40 C41 C42 O27 171.5(12) . .
S7 C41 C42 O27 -13.9(15) . .
C40 C41 C42 O28 -8.7(18) . .
S7 C41 C42 O28 165.8(8) . .
O30 C43 C44 C45 -178.0(10) . .
O29 C43 C44 C45 2.1(15) . .
Pr4 C43 C44 C45 142(3) . .
O30 C43 C44 S8 2.7(12) . .
O29 C43 C44 S8 -177.3(7) . .
Pr4 C43 C44 S8 -38(4) . .
C43 C44 C45 C46 -177.6(9) . .
S8 C44 C45 C46 1.8(12) . .
C44 C45 C46 C47 -0.3(14) . .
C45 C46 C47 C48 176.6(10) . .
C45 C46 C47 S8 -1.3(12) . .
C46 C47 C48 O31 155.8(11) . .
S8 C47 C48 O31 -26.5(15) . .
C46 C47 C48 O32 -26.6(16) . .
S8 C47 C48 O32 151.1(8) . .
O34 C49 C50 C51 5.5(16) . .
O33 C49 C50 C51 -176.3(10) . .
O34 C49 C50 S9 -175.4(7) . .
O33 C49 C50 S9 2.7(13) . .
C49 C50 C51 C52 -179.4(10) . .
S9 C50 C51 C52 1.5(13) . .
C50 C51 C52 C53 -1.5(15) . .
C51 C52 C53 C54 -179.6(10) . .
C51 C52 C53 S9 0.9(13) . .
C52 C53 C54 O35 -179.9(11) . .
S9 C53 C54 O35 -0.4(13) . .
C52 C53 C54 O36 -1.2(17) . .
S9 C53 C54 O36 178.4(7) . .
C52 C53 C54 Pr3 -126(3) . 1_566
S9 C53 C54 Pr3 54(4) . 1_566
O2 C1 O1 Pr2 22.8(15) . .
C2 C1 O1 Pr2 -158.2(6) . .
O1 C1 O2 Pr1 -54.8(17) . .
C2 C1 O2 Pr1 126.1(10) . .
O4 C6 O3 Pr1 14.1(14) . 2_345
C5 C6 O3 Pr1 -166.3(7) . 2_345
O3 C6 O4 Pr2 -73(4) . 2_345
C5 C6 O4 Pr2 107(3) . 2_345
O6 C7 O5 Pr1 168(2) . .
C8 C7 O5 Pr1 -12(3) . .
Pr2 C7 O5 Pr1 163(3) . .
O6 C7 O5 Pr2 4.3(10) . .
C8 C7 O5 Pr2 -175.4(9) . .
O5 C7 O6 Pr2 -4.9(12) . .
C8 C7 O6 Pr2 174.8(8) . .
O8 C12 O7 Pr1 -68(5) . 2_335
C11 C12 O7 Pr1 114(4) . 2_335
O7 C12 O8 Pr5 -0.8(18) . 1_545
C11 C12 O8 Pr5 177.0(7) . 1_545
O10 C13 O9 Pr1 -9(2) . .
C14 C13 O9 Pr1 169.7(7) . .
O9 C13 O10 Pr2 32.9(17) . .
C14 C13 O10 Pr2 -145.6(7) . .
O12 C18 O11 Pr1 13.1(15) . 2_334
C17 C18 O11 Pr1 -163.8(7) . 2_334
O11 C18 O12 Pr5 100.1(14) . 1_544
C17 C18 O12 Pr5 -83.0(14) . 1_544
O14 C19 O13 Pr2 -63.9(17) . .
C20 C19 O13 Pr2 117.7(11) . .
O13 C19 O14 Pr3 -20.4(18) . .
C20 C19 O14 Pr3 158.0(7) . .
O16 C24 O15 Pr5 -37.7(15) . .
C23 C24 O15 Pr5 141.3(7) . .
O15 C24 O16 Pr6 5.9(17) . .
C23 C24 O16 Pr6 -173.0(6) . .
O18 C25 O17 Pr2 12.6(18) . .
C26 C25 O17 Pr2 -167.3(8) . .
O43 C30 O20 Pr6 169(2) . 1_554
C29 C30 O20 Pr6 -14(4) . 1_554
Pr5 C30 O20 Pr6 178(3) 1_554 1_554
O43 C30 O20 Pr5 -9.2(9) . 1_554
C29 C30 O20 Pr5 168.1(8) . 1_554
O22 C31 O21 Pr3 41.1(16) . .
C32 C31 O21 Pr3 -139.9(7) . .
O21 C31 O22 Pr4 -10.5(17) . .
C32 C31 O22 Pr4 170.5(6) . .
O24 C36 O23 Pr5 143(3) . 1_545
C35 C36 O23 Pr5 -36(4) . 1_545
Pr6 C36 O23 Pr5 133(3) 1_545 1_545
O24 C36 O23 Pr6 9.6(10) . 1_545
C35 C36 O23 Pr6 -169.8(8) . 1_545
O23 C36 O24 Pr6 -11.4(11) . 1_545
C35 C36 O24 Pr6 168.0(7) . 1_545
O26 C37 O25 Pr3 10.9(16) . .
C38 C37 O25 Pr3 -166.1(6) . .
O25 C37 O26 Pr4 -42.7(14) . .
C38 C37 O26 Pr4 134.3(8) . .
O28 C42 O27 Pr6 -16.4(17) . 1_554
C41 C42 O27 Pr6 163.2(7) . 1_554
O27 C42 O28 Pr4 -73.2(16) . 3_254
C41 C42 O28 Pr4 107.1(12) . 3_254
O30 C43 O29 Pr3 -175(3) . .
C44 C43 O29 Pr3 5(4) . .
Pr4 C43 O29 Pr3 -168(3) . .
O30 C43 O29 Pr4 -7.0(9) . .
C44 C43 O29 Pr4 172.9(8) . .
O29 C43 O30 Pr4 8.1(10) . .
C44 C43 O30 Pr4 -171.8(7) . .
O32 C48 O31 Pr4 -0.6(18) . 3_255
C47 C48 O31 Pr4 176.7(7) . 3_255
O31 C48 O32 Pr6 -65(3) . .
C47 C48 O32 Pr6 117(2) . .
O34 C49 O33 Pr5 -13.8(16) . .
C50 C49 O33 Pr5 168.3(6) . .
O33 C49 O34 Pr6 40.9(16) . .
C50 C49 O34 Pr6 -141.1(8) . .
O36 C54 O35 Pr3 -10.8(11) . 1_566
C53 C54 O35 Pr3 167.9(8) . 1_566
O35 C54 O36 Pr4 -180(100) . 1_566
C53 C54 O36 Pr4 2(4) . 1_566
Pr3 C54 O36 Pr4 171(3) 1_566 1_566
O35 C54 O36 Pr3 9.4(10) . 1_566
C53 C54 O36 Pr3 -169.4(8) . 1_566
O20 C30 O43 Pr5 10.5(10) . 1_554
C29 C30 O43 Pr5 -166.8(7) . 1_554
C4 C5 S1 C2 0.6(10) . .
C6 C5 S1 C2 -179.6(9) . .
C3 C2 S1 C5 -0.1(10) . .
C1 C2 S1 C5 178.7(9) . .
C10 C11 S2 C8 -1.8(10) . .
C12 C11 S2 C8 176.6(10) . .
C9 C8 S2 C11 0.6(10) . .
C7 C8 S2 C11 -177.9(9) . .
C15 C14 S3 C17 1.8(10) . .
C13 C14 S3 C17 -173.9(9) . .
C16 C17 S3 C14 -0.9(11) . .
C18 C17 S3 C14 173.6(10) . .
C21 C20 S4 C23 0.3(9) . .
C19 C20 S4 C23 -174.9(10) . .
C22 C23 S4 C20 -0.1(9) . .
C24 C23 S4 C20 175.1(9) . .
C28 C29 S5 C26 -2.4(9) . .
C30 C29 S5 C26 178.8(9) . .
C27 C26 S5 C29 2.2(10) . .
C25 C26 S5 C29 -177.0(10) . .
C34 C35 S6 C32 -0.3(9) . .
C36 C35 S6 C32 178.0(8) . .
C33 C32 S6 C35 -0.1(9) . .
C31 C32 S6 C35 -177.2(8) . .
C39 C38 S7 C41 -0.8(10) . .
C37 C38 S7 C41 178.8(9) . .
C40 C41 S7 C38 0.8(10) . .
C42 C41 S7 C38 -174.5(10) . .
C46 C47 S8 C44 2.0(9) . .
C48 C47 S8 C44 -176.1(9) . .
C45 C44 S8 C47 -2.1(8) . .
C43 C44 S8 C47 177.3(8) . .
C51 C50 S9 C53 -0.9(9) . .
C49 C50 S9 C53 179.9(8) . .
C52 C53 S9 C50 0.0(9) . .
C54 C53 S9 C50 -179.6(8) . .
C56 N1 C55 O37 -4(8) . .
C58 N1 C55 O37 174(5) . .
C55 N1 C56 C57 96(5) . .
C58 N1 C56 C57 -81(5) . .
C55 N1 C58 C59 -110(4) . .
C56 N1 C58 C59 67(4) . .
C56' N1' C55' O37 15(6) . .
C58' N1' C55' O37 173(4) . .
C55' N1' C56' C57' -93(5) . .
C58' N1' C56' C57' 109(4) . .
C55' N1' C58' C59' -90(4) . .
C56' N1' C58' C59' 68(4) . .
Pr3 O38 C60 N2 -159.4(9) . .
C63 N2 C60 O38 -11(2) . .
C61 N2 C60 O38 -176.1(14) . .
C60 N2 C61 C62 -105(2) . .
C63 N2 C61 C62 90(2) . .
C60 N2 C63 C64 98.9(18) . .
C61 N2 C63 C64 -96.7(18) . .
C68 N3 C65 O39 168(4) . .
C66 N3 C65 O39 -24(6) . .
C65 N3 C66 C67 -95(5) . .
C68 N3 C66 C67 72(5) . .
C65 N3 C68 C69 6(6) . .
C66 N3 C68 C69 -162(4) . .
C68' N3' C65' O39 -174(2) . .
C66' N3' C65' O39 13(4) . .
C65' N3' C66' C67' -90(3) . .
C68' N3' C66' C67' 98(3) . .
C65' N3' C68' C69' 107(3) . .
C66' N3' C68' C69' -81(3) . .
Pr6 O40 C70 N4 -166.6(8) . .
C71 N4 C70 O40 173.6(14) . .
C73 N4 C70 O40 -8.4(19) . .
C70 N4 C71 C72 -10(3) . .
C73 N4 C71 C72 171.7(18) . .
C70 N4 C73 C74 90.9(18) . .
C71 N4 C73 C74 -91.0(17) . .
C76 N5 C75 O41 -16(6) . .
C78 N5 C75 O41 -165(3) . .
C75 N5 C76 C77 140(5) . .
C78 N5 C76 C77 -72(7) . .
C76 N5 C78 C79 134(5) . .
C75 N5 C78 C79 -78(5) . .
C76' N5' C75' O41 22(6) . .
C78' N5' C75' O41 -139(4) . .
C75' N5' C76' C77' 79(6) . .
C78' N5' C76' C77' -120(4) . .
C75' N5' C78' C79' -95(4) . .
C76' N5' C78' C79' 103(5) . .
N1 C55 O37 C55' -55(16) . .
N1 C55 O37 Pr1 -150(4) . .
N1' C55' O37 C55 95(21) . .
N1' C55' O37 Pr1 -172(2) . .
N3' C65' O39 C65 87(9) . .
N3' C65' O39 Pr4 166.0(14) . .
N3 C65 O39 C65' -81(9) . .
N3 C65 O39 Pr4 167(3) . .
N5' C75' O41 C75 59(5) . .
N5' C75' O41 Pr5 -163(3) . .
N5 C75 O41 C75' -49(5) . .
N5 C75 O41 Pr5 -120(3) . .
